data_7710165
loop_
_publ_author_name
'Liang, Xiao-Wen'
'Zhang, Lin-Lin'
'Zhang, Ting'
'Zhao, Jiong-Peng'
'liu, fuchen'

_publ_section_title
;
 Supramolecular Isomorphic Dodecanuclear Cobalt Clusters with Same Metal
 Shell but Different Core Ligands
;
_journal_name_full 'Dalton Transactions'
_journal_paper_doi 10.1039/D2DT00915C
_journal_year 2022
_chemical_formula_moiety 'C126 H94 Co12 N35 O19, 3(OH)'
_chemical_formula_sum 'C126 H97 Co12 N35 O22'
_chemical_formula_weight 3160.54
_space_group_crystal_system triclinic
_space_group_IT_number 2
_space_group_name_Hall '-P 1'
_space_group_name_H-M_alt 'P -1'
_atom_sites_solution_hydrogens geom
_audit_creation_date 2022-04-26
_audit_creation_method
;
Olex2 1.3
(compiled 2020.11.12 svn.r5f609507 for OlexSys, GUI svn.r6408)
;
_audit_update_record
;
2022-04-26 deposited with the CCDC.	2022-04-26 downloaded from the CCDC.
;
_cell_angle_alpha 101.090(8)
_cell_angle_beta 96.192(9)
_cell_angle_gamma 101.735(9)
_cell_formula_units_Z 2
_cell_length_a 17.0982(19)
_cell_length_b 17.2094(16)
_cell_length_c 27.081(3)
_cell_measurement_reflns_used 3584
_cell_measurement_temperature 296(2)
_cell_measurement_theta_max 31.3870
_cell_measurement_theta_min 2.7440
_cell_volume 7566.2(14)
_computing_cell_refinement 'CrysAlisPro 1.171.39.7e (Rigaku OD, 2015)'
_computing_data_collection 'CrysAlisPro 1.171.39.7e (Rigaku OD, 2015)'
_computing_data_reduction 'CrysAlisPro 1.171.39.7e (Rigaku OD, 2015)'
_computing_molecular_graphics 'Olex2 1.3 (Dolomanov et al., 2009)'
_computing_publication_material 'Olex2 1.3 (Dolomanov et al., 2009)'
_computing_structure_refinement 'SHELXL 2018/3 (Sheldrick, 2015)'
_computing_structure_solution 'ShelXT2014 (Sheldrick, 2015a)'
_diffrn_ambient_temperature 293(2)
_diffrn_detector 'CCD plate'
_diffrn_detector_area_resol_mean 7.9
_diffrn_detector_type 'Bruker APEX II'
_diffrn_measured_fraction_theta_full 0.998
_diffrn_measured_fraction_theta_max 0.998
_diffrn_measurement_details
;
List of Runs (angles in degrees, time in seconds):

  # Type    Start    End  Width  t~exp~   \w     \q     \k     \f   Frames
#--------------------------------------------------------------------------
  1  \w     18.00  45.00   1.00   62.50    --   30.00  54.00 150.00   27
  2  \w    -65.00 -38.00   1.00   62.50    --   30.00  54.00 -90.00   27
  3  \w     19.00 119.00   1.00   62.50    --   30.00  54.00 -90.00  100
  4  \w     66.00 115.00   1.00   62.50    --   30.00  54.00-150.00   49
  5  \w    -73.00 111.00   1.00   62.50    --   30.00  54.00  30.00  184
;
_diffrn_measurement_device 'two-circle diffractometer'
_diffrn_measurement_device_type 'XtaLAB Mini (ROW)'
_diffrn_measurement_method '\w scans'
_diffrn_orient_matrix_type 'CrysAlisPro convention (1999,Acta A55,543-557)'
_diffrn_orient_matrix_UB_11 0.0204809000
_diffrn_orient_matrix_UB_12 -0.0224767000
_diffrn_orient_matrix_UB_13 0.0141867000
_diffrn_orient_matrix_UB_21 0.0357268000
_diffrn_orient_matrix_UB_22 0.0133127000
_diffrn_orient_matrix_UB_23 -0.0100726000
_diffrn_orient_matrix_UB_31 0.0119300000
_diffrn_orient_matrix_UB_32 0.0343493000
_diffrn_orient_matrix_UB_33 0.0206568000
_diffrn_radiation_monochromator graphite
_diffrn_radiation_probe x-ray
_diffrn_radiation_type 'Mo K\a'
_diffrn_radiation_wavelength 0.71073
_diffrn_reflns_av_R_equivalents 0.1719
_diffrn_reflns_av_unetI/netI 0.3349
_diffrn_reflns_Laue_measured_fraction_full 0.998
_diffrn_reflns_Laue_measured_fraction_max 0.998
_diffrn_reflns_limit_h_max 20
_diffrn_reflns_limit_h_min -20
_diffrn_reflns_limit_k_max 20
_diffrn_reflns_limit_k_min -19
_diffrn_reflns_limit_l_max 31
_diffrn_reflns_limit_l_min -32
_diffrn_reflns_number 45285
_diffrn_reflns_point_group_measured_fraction_full 0.998
_diffrn_reflns_point_group_measured_fraction_max 0.998
_diffrn_reflns_theta_full 25.010
_diffrn_reflns_theta_max 25.010
_diffrn_reflns_theta_min 2.511
_diffrn_source 'fine-focus sealed X-ray tube'
_diffrn_source_type 'Enhance (Mo) X-ray Source'
_exptl_absorpt_coefficient_mu 1.349
_exptl_absorpt_correction_T_max 1.00000
_exptl_absorpt_correction_T_min 0.12457
_exptl_absorpt_correction_type multi-scan
_exptl_absorpt_process_details
;
CrysAlisPro 1.171.39.7e (Rigaku Oxford Diffraction, 2015)
Empirical absorption correction using spherical harmonics,
 implemented in SCALE3 ABSPACK scaling algorithm.
;
_exptl_crystal_colour pink
_exptl_crystal_colour_primary pink
_exptl_crystal_density_diffrn 1.387
_exptl_crystal_density_method 'not measured'
_exptl_crystal_description block
_exptl_crystal_F_000 3196
_exptl_crystal_size_max 0.24
_exptl_crystal_size_mid 0.22
_exptl_crystal_size_min 0.2
_refine_diff_density_max 1.813
_refine_diff_density_min -1.118
_refine_diff_density_rms 0.132
_refine_ls_extinction_method none
_refine_ls_goodness_of_fit_ref 0.929
_refine_ls_hydrogen_treatment constr
_refine_ls_matrix_type full
_refine_ls_number_parameters 1774
_refine_ls_number_reflns 26653
_refine_ls_number_restraints 6892
_refine_ls_restrained_S_all 0.843
_refine_ls_R_factor_all 0.2204
_refine_ls_R_factor_gt 0.1029
_refine_ls_shift/su_max 0.000
_refine_ls_shift/su_mean 0.000
_refine_ls_structure_factor_coef Fsqd
_refine_ls_weighting_details 'w=1/[\s^2^(Fo^2^)+(0.0718P)^2^] where P=(Fo^2^+2Fc^2^)/3'
_refine_ls_weighting_scheme calc
_refine_ls_wR_factor_gt 0.2191
_refine_ls_wR_factor_ref 0.2959
_reflns_Friedel_coverage 0.000
_reflns_number_gt 8888
_reflns_number_total 26653
_reflns_threshold_expression 'I > 2\s(I)'
_cod_data_source_file d2dt00915c2.cif
_cod_data_source_block 1
_cod_original_cell_volume 7566.3(13)
_cod_database_code 7710165
_shelx_shelxl_version_number 2018/3
_shelx_space_group_comment
;
The symmetry employed for this shelxl refinement is uniquely defined
by the following loop, which should always be used as a source of
symmetry information in preference to the above space-group names.
They are only intended as comments.
;
_shelx_estimated_absorpt_t_max 0.774
_shelx_estimated_absorpt_t_min 0.738
_olex2_refinement_description
;
1. Restrained distances
 O22-O20
 2.8 with sigma of 0.1
 N33-N34 \\sim N33-N36 \\sim N35-N34 \\sim N35-N36
 with sigma of 0.02
2. Rigid bond restraints
 C16, C15, C13, C12, C14, C13, C6, C5, C9, C6, C12, C10, C17, C12, C15, C14,
 C5, C4, C9, C8, C9, C10, C57, C56, C57, C52, C56, C55, C60, C59, C20, C19, C66,
  C65, C11, C10, C17, C16, C18, C15, C29, C25, C29, C28, C2, C1, C22, C21, C25,
 C24, C64, C63, C4, C3, C7, C4, C8, C7, C127, C119, C127, C126, C112, C111,
 C113, C112, C52, C50, C53, C52, C55, C54, C58, C55, C59, C58, C19, C18, C28,
 C27, C30, C28, C3, C2, C23, C22, C24, C23, C26, C24, C119, C117, C120, C119,
 C126, C122, C116, C111, C114, C113, C117, C113, C46, C45, C47, C46, C50, C47,
 C51, C50, C54, C53, C40, C39, C40, C110, C38, C37, C39, C35, C42, C41, C45,
 C44, C62, C61, C27, C26, C31, C30, C30, C110, C75, C71, C75, C74, C125, C124,
 C68, C67, C71, C70, C118, C117, C121, C120, C122, C121, C123, C122, C95, C91,
 C95, C94, C88, C87, C91, C90, C108, C107, C116, C109, C116, C115, C115, C114,
 C48, C47, C33, C110, C37, C32, C35, C32, C35, C34, C43, C42, C44, C43, C49,
 C44, C74, C73, C76, C74, C124, C123, C69, C68, C70, C69, C72, C70, C94, C93,
 C96, C94, C89, C88, C90, C89, C92, C90, C109, C108, C49, C48, C79, C78, C83,
 C78, C34, C33, C99, C98, C99, C100, C73, C72, C77, C76, C79, C76, C83, C82,
 C85, C84, C101, C100, C106, C105, C93, C92, C97, C96, C98, C96, C80, C79, C98,
 C103, C82, C81, C86, C82, C86, C85, C102, C101, C104, C101, C105, C104, C81,
 C80, C103, C102
 with sigma for 1-2 distances of 0.01 and sigma for 1-3 distances of 0.01
3. Uiso/Uaniso restraints and constraints
N23 \\sim N24 \\sim N25 \\sim N30 \\sim N31 \\sim N32: within 3.8A with sigma
of 0.01 and sigma for terminal atoms of 0.03 within 3.8A
C1 \\sim C2 \\sim C3 \\sim C4 \\sim C5 \\sim C6 \\sim C7 \\sim C8 \\sim C9
\\sim C10 \\sim C11 \\sim C12 \\sim C13 \\sim C14 \\sim C15 \\sim C16 \\sim C17
\\sim C18 \\sim C19 \\sim C20 \\sim C21 \\sim C22 \\sim C23 \\sim C24 \\sim C25
\\sim C26 \\sim C27 \\sim C28 \\sim C29 \\sim C30 \\sim C31 \\sim C32 \\sim C33
\\sim C34 \\sim C35 \\sim C37 \\sim C38 \\sim C39 \\sim C40 \\sim C41 \\sim C42
\\sim C43 \\sim C44 \\sim C45 \\sim C46 \\sim C47 \\sim C48 \\sim C49 \\sim C50
\\sim C51 \\sim C52 \\sim C53 \\sim C54 \\sim C55 \\sim C56 \\sim C57 \\sim C58
\\sim C59 \\sim C60 \\sim C61 \\sim C62 \\sim C63 \\sim C64 \\sim C65 \\sim C66
\\sim C67 \\sim C68 \\sim C69 \\sim C70 \\sim C71 \\sim C72 \\sim C73 \\sim C74
\\sim C75 \\sim C76 \\sim C77 \\sim C78 \\sim C79 \\sim C80 \\sim C81 \\sim C82
\\sim C83 \\sim C84 \\sim C85 \\sim C86 \\sim C87 \\sim C88 \\sim C89 \\sim C90
\\sim C91 \\sim C92 \\sim C93 \\sim C94 \\sim C95 \\sim C96 \\sim C97 \\sim C98
\\sim C99 \\sim C100 \\sim C101 \\sim C102 \\sim C103 \\sim C104 \\sim C105
\\sim C106 \\sim C107 \\sim C108 \\sim C109 \\sim C110 \\sim C111 \\sim C112
\\sim C113 \\sim C114 \\sim C115 \\sim C116 \\sim C117 \\sim C118 \\sim C119
\\sim C120 \\sim C121 \\sim C122 \\sim C123 \\sim C124 \\sim C125 \\sim C126
\\sim C127 \\sim N33 \\sim N35 \\sim N1 \\sim N2 \\sim N3 \\sim N4 \\sim N5
\\sim N6 \\sim N7 \\sim N8 \\sim N9 \\sim N10 \\sim N11 \\sim N12 \\sim N13
\\sim N14 \\sim N15 \\sim N16 \\sim N17 \\sim N18 \\sim N19 \\sim N20 \\sim N21
\\sim N22 \\sim N23 \\sim N24 \\sim N25 \\sim N26 \\sim N27 \\sim N28 \\sim N29
\\sim N30 \\sim N31 \\sim N32 \\sim N36 \\sim N34 \\sim O1 \\sim O2 \\sim O3
\\sim O4 \\sim O5 \\sim O6 \\sim O7 \\sim O8 \\sim O9 \\sim O10 \\sim O11 \\sim
O12 \\sim O13 \\sim O14 \\sim O15 \\sim O16 \\sim O17 \\sim O18 \\sim O19 \\sim
O20 \\sim O21 \\sim O22: within 3.8A with sigma of 0.01 and sigma for terminal
atoms of 0.03 within 3.8A
N33 \\sim N35 \\sim N36 \\sim N34: within 2A with sigma of 0.01 and sigma for
terminal atoms of 0.03 within 2A
4. Others
 Fixed Sof: N36(0.5) N34(0.5)
5.a Ternary CH refined with riding coordinates:
 C10(H10), C30(H30), C50(H50), C76(H76), C96(H96), C117(H117)
5.b Aromatic/amide H refined with riding coordinates:
 C1(H1), C2(H2), C3(H3), C7(H7), C8(H8), C16(H16), C17(H17), C18(H18),
 C19(H19), C20(H20), C21(H21), C22(H22), C23(H23), C26(H26), C27(H27), C32(H32),
  C33(H33), C34(H34), C37(H37), C38(H38), C41(H41), C42(H42), C43(H43),
 C48(H48), C49(H49), C53(H53), C54(H54), C58(H58), C59(H59), C60(H60), C67(H67),
  C68(H68), C69(H69), C72(H72), C73(H73), C80(H80), C81(H81), C84(H84),
 C85(H85), C86(H86), C87(H87), C88(H88), C89(H89), C92(H92), C93(H93),
 C102(H102), C103(H103), C104(H104), C105(H105), C106(H106), C107(H107),
 C108(H108), C109(H109), C114(H114), C115(H115), C120(H120), C121(H121),
 C123(H123), C124(H124), C125(H125)
5.c Idealised Me refined as rotating group:
 C11(H11A,H11B,H11C), C31(H31A,H31B,H31C), C51(H51A,H51B,H51C), C62(H62A,H62B,
 H62C), C64(H64A,H64B,H64C), C66(H66A,H66B,H66C), C77(H77A,H77B,H77C), C97(H97A,
 H97B,H97C), C118(H11D,H11E,H11F)
;
_smtbx_masks_special_details
;
A solvent mask was calculated and 204 electrons were 
found in a volume of 2210\%A^3^ in 2 voids per unit cell. 
This is consistent with the presence of 
4[C2H5OH] per Formula Unit 
which account for 208 electrons 
per unit cell.
;
_smtbx_masks_void_probe_radius 1.2
_smtbx_masks_void_truncation_radius 1.2
_olex2_submission_special_instructions 'No special instructions were received'
_oxdiff_exptl_absorpt_empirical_details
;
Empirical correction (ABSPACK) includes:
- Absorption correction using spherical harmonics
- Frame scaling
;
_oxdiff_exptl_absorpt_empirical_full_max 6.393
_oxdiff_exptl_absorpt_empirical_full_min 0.290

loop_
_space_group_symop_operation_xyz
'x, y, z'
'-x, -y, -z'

loop_
_atom_site_label
_atom_site_type_symbol
_atom_site_fract_x
_atom_site_fract_y
_atom_site_fract_z
_atom_site_U_iso_or_equiv
_atom_site_adp_type
_atom_site_occupancy
_atom_site_site_symmetry_order
_atom_site_calc_flag
_atom_site_refinement_flags_posn
_atom_site_refinement_flags_adp
_atom_site_refinement_flags_occupancy
_atom_site_disorder_assembly
_atom_site_disorder_group
Co1 Co 0.32396(11) 0.46760(10) 0.73045(7) 0.0387(5) Uani 1 1 d . . . . .
Co2 Co 0.44340(11) 0.43152(10) 0.64157(7) 0.0353(4) Uani 1 1 d . . . . .
Co3 Co 0.50492(11) 0.28063(10) 0.67101(7) 0.0361(4) Uani 1 1 d . . . . .
Co4 Co 0.62334(11) 0.33722(10) 0.78464(7) 0.0391(5) Uani 1 1 d . . . . .
Co5 Co 0.49757(11) 0.39154(10) 0.86036(7) 0.0381(5) Uani 1 1 d . . . . .
Co6 Co 0.43643(11) 0.55526(10) 0.83724(7) 0.0378(5) Uani 1 1 d . . . . .
Co7 Co 0.16935(11) 0.31352(10) 0.73209(7) 0.0407(5) Uani 1 1 d . . . . .
Co8 Co 0.15212(11) 0.14177(10) 0.64266(7) 0.0361(5) Uani 1 1 d . . . . .
Co9 Co 0.32172(11) 0.09841(10) 0.67140(7) 0.0361(4) Uani 1 1 d . . . . .
Co10 Co 0.33522(12) 0.04888(10) 0.78442(7) 0.0402(5) Uani 1 1 d . . . . .
Co11 Co 0.32844(11) 0.21921(10) 0.86113(7) 0.0401(5) Uani 1 1 d . . . . .
Co12 Co 0.14976(11) 0.26442(10) 0.83990(7) 0.0411(5) Uani 1 1 d . . . . .
O1 O 0.4391(6) 0.4680(5) 0.7696(3) 0.0460(15) Uani 1 1 d . U . . .
O2 O 0.4776(6) 0.3889(5) 0.7070(3) 0.0464(14) Uani 1 1 d . U . . .
O3 O 0.5143(5) 0.3818(5) 0.7884(3) 0.0452(14) Uani 1 1 d . U . . .
O4 O 0.1931(6) 0.2238(5) 0.7706(3) 0.0474(15) Uani 1 1 d . U . . .
O5 O 0.2350(6) 0.1463(5) 0.7082(4) 0.0485(15) Uani 1 1 d . U . . .
O6 O 0.2937(6) 0.1605(5) 0.7887(3) 0.0462(15) Uani 1 1 d . U . . .
O7 O 0.3617(6) 0.5776(5) 0.7797(3) 0.0456(13) Uani 1 1 d . U . . .
O8 O 0.0918(6) 0.3061(5) 0.7836(4) 0.0512(14) Uani 1 1 d . U . . .
O9 O 0.3716(6) 0.5073(5) 0.6705(3) 0.0448(14) Uani 1 1 d . U . . .
O10 O 0.0951(6) 0.2296(5) 0.6740(3) 0.0475(14) Uani 1 1 d . U . . .
O11 O 0.5249(6) 0.3602(5) 0.6232(3) 0.0474(13) Uani 1 1 d . U . . .
O12 O 0.2122(5) 0.0519(5) 0.6244(3) 0.0468(14) Uani 1 1 d . U . . .
O13 O 0.6240(6) 0.3137(5) 0.7047(3) 0.0467(14) Uani 1 1 d . U . . .
O14 O 0.3100(6) 0.0008(5) 0.7069(3) 0.0488(14) Uani 1 1 d . U . . .
O15 O 0.6147(6) 0.3830(5) 0.8609(3) 0.0481(14) Uani 1 1 d . U . . .
O16 O 0.3399(6) 0.1042(5) 0.8594(4) 0.0510(14) Uani 1 1 d . U . . .
O17 O 0.5129(6) 0.5118(5) 0.8851(3) 0.0447(14) Uani 1 1 d . U . . .
O18 O 0.2259(6) 0.2182(5) 0.8882(3) 0.0484(15) Uani 1 1 d . U . . .
O19 O 0.2877(6) 0.3511(5) 0.7333(4) 0.0538(13) Uani 1 1 d . U . . .
N33 N 0.5045(7) 0.1742(6) 0.6216(4) 0.0496(17) Uani 1 1 d D U . . .
N35 N 0.3993(7) 0.0695(6) 0.6191(4) 0.0473(16) Uani 1 1 d D U . . .
N1 N 0.4789(7) 0.4144(7) 0.7560(5) 0.0501(15) Uani 1 1 d . U . . .
N2 N 0.2409(7) 0.1781(6) 0.7566(5) 0.0504(14) Uani 1 1 d . U . . .
N3 N 0.5275(7) 0.5435(6) 0.6620(4) 0.0454(15) Uani 1 1 d . U . . .
N4 N 0.4380(7) 0.4242(6) 0.5605(4) 0.0473(16) Uani 1 1 d . U . . .
N5 N 0.7078(7) 0.4425(6) 0.7782(4) 0.0443(16) Uani 1 1 d . U . . .
N6 N 0.7133(7) 0.2957(7) 0.8263(5) 0.0516(16) Uani 1 1 d . U . . .
N7 N 0.5471(7) 0.6363(7) 0.8389(4) 0.0475(17) Uani 1 1 d . U . . .
N8 N 0.3872(7) 0.6509(6) 0.8775(4) 0.0479(16) Uani 1 1 d . U . . .
N9 N 0.1120(7) 0.1024(6) 0.5626(4) 0.0474(16) Uani 1 1 d . U . . .
N10 N 0.0520(7) 0.0697(7) 0.6647(4) 0.0462(16) Uani 1 1 d . U . . .
N11 N 0.3969(7) -0.0223(6) 0.8221(5) 0.0507(16) Uani 1 1 d . U . . .
N12 N 0.2225(7) -0.0296(6) 0.7778(5) 0.0515(16) Uani 1 1 d . U . . .
N13 N 0.0782(7) 0.3355(7) 0.8825(5) 0.0546(17) Uani 1 1 d . U . . .
N14 N 0.0763(7) 0.1562(7) 0.8448(5) 0.0527(16) Uani 1 1 d . U . . .
N15 N 0.4838(7) 0.2131(7) 0.7286(4) 0.0485(16) Uani 1 1 d . U . . .
N16 N 0.4248(7) 0.1540(7) 0.7277(4) 0.0495(16) Uani 1 1 d . U . . .
N17 N 0.5388(7) 0.2210(6) 0.7682(4) 0.0480(17) Uani 1 1 d . U . . .
N18 N 0.4388(7) 0.1214(6) 0.7672(4) 0.0481(17) Uani 1 1 d . U . . .
N19 N 0.3773(7) 0.3978(6) 0.8534(4) 0.0411(17) Uani 1 1 d . U . . .
N20 N 0.3159(7) 0.3368(6) 0.8541(4) 0.0452(17) Uani 1 1 d . U . . .
N21 N 0.3463(7) 0.4626(6) 0.8540(4) 0.0460(16) Uani 1 1 d . U . . .
N22 N 0.2472(7) 0.3625(6) 0.8544(4) 0.0471(16) Uani 1 1 d . U . . .
N23 N 0.4494(7) 0.2881(6) 0.8859(4) 0.0467(16) Uani 1 1 d . U . . .
N24 N 0.4884(8) 0.2679(7) 0.9218(5) 0.057(2) Uani 1 1 d . U . . .
N25 N 0.5257(10) 0.2497(9) 0.9534(6) 0.091(4) Uani 1 1 d . U . . .
N26 N 0.3811(7) 0.2648(7) 0.6441(4) 0.0522(16) Uani 1 1 d . U . . .
N27 N 0.3212(8) 0.2049(7) 0.6439(4) 0.0534(16) Uani 1 1 d . U . . .
N28 N 0.3466(7) 0.3270(7) 0.6276(4) 0.0512(16) Uani 1 1 d . U . . .
N29 N 0.2475(7) 0.2276(7) 0.6278(4) 0.0504(16) Uani 1 1 d . U . . .
N30 N 0.1992(7) 0.4373(7) 0.7285(5) 0.0557(18) Uani 1 1 d . U . . .
N31 N 0.1474(8) 0.4838(7) 0.7268(5) 0.0620(19) Uani 1 1 d . U . . .
N32 N 0.1028(9) 0.5295(8) 0.7294(7) 0.097(4) Uani 1 1 d . U . . .
C1 C 0.6036(9) 0.5568(8) 0.6610(5) 0.0459(17) Uani 1 1 d . U . . .
H1 H 0.626374 0.512096 0.653396 0.055 Uiso 1 1 calc R U . . .
C2 C 0.6541(9) 0.6334(8) 0.6707(5) 0.050(2) Uani 1 1 d . U . . .
H2 H 0.709490 0.641070 0.670500 0.060 Uiso 1 1 calc R U . . .
C3 C 0.6165(9) 0.6994(8) 0.6807(5) 0.0507(19) Uani 1 1 d . U . . .
H3 H 0.647801 0.752070 0.685963 0.061 Uiso 1 1 calc R U . . .
C4 C 0.5379(9) 0.6889(8) 0.6830(5) 0.0474(17) Uani 1 1 d . U . . .
C5 C 0.4924(9) 0.6071(8) 0.6729(5) 0.0459(18) Uani 1 1 d . U . . .
C6 C 0.4099(9) 0.5885(8) 0.6782(5) 0.0454(16) Uani 1 1 d . U . . .
C7 C 0.4894(9) 0.7487(8) 0.6922(5) 0.0491(19) Uani 1 1 d . U . . .
H7 H 0.514219 0.803351 0.696050 0.059 Uiso 1 1 calc R U . . .
C8 C 0.4121(9) 0.7293(8) 0.6953(5) 0.0505(18) Uani 1 1 d . U . . .
H8 H 0.384917 0.770932 0.701568 0.061 Uiso 1 1 calc R U . . .
C9 C 0.3685(9) 0.6495(8) 0.6897(5) 0.0463(17) Uani 1 1 d . U . . .
C10 C 0.2825(9) 0.6334(8) 0.6992(5) 0.0495(17) Uani 1 1 d . U . . .
H10 H 0.262149 0.574256 0.692509 0.059 Uiso 1 1 calc R U . . .
C11 C 0.2306(9) 0.6652(9) 0.6644(6) 0.063(4) Uani 1 1 d . U . . .
H11A H 0.252294 0.722370 0.667818 0.095 Uiso 1 1 calc R U . . .
H11B H 0.176896 0.656823 0.672818 0.095 Uiso 1 1 calc R U . . .
H11C H 0.229116 0.637176 0.629905 0.095 Uiso 1 1 calc R U . . .
C12 C 0.2817(9) 0.6679(8) 0.7565(6) 0.0506(17) Uani 1 1 d . U . . .
C13 C 0.3253(9) 0.6399(8) 0.7941(6) 0.0488(16) Uani 1 1 d . U . . .
C14 C 0.3370(9) 0.6763(8) 0.8462(6) 0.0493(18) Uani 1 1 d . U . . .
C15 C 0.2933(9) 0.7376(8) 0.8616(6) 0.0512(19) Uani 1 1 d . U . . .
C16 C 0.2487(9) 0.7616(8) 0.8241(6) 0.052(2) Uani 1 1 d . U . . .
H16 H 0.219541 0.800566 0.833849 0.063 Uiso 1 1 calc R U . . .
C17 C 0.2456(9) 0.7312(8) 0.7740(6) 0.0525(18) Uani 1 1 d . U . . .
H17 H 0.218453 0.753200 0.750432 0.063 Uiso 1 1 calc R U . . .
C18 C 0.3061(9) 0.7680(8) 0.9167(6) 0.055(2) Uani 1 1 d . U . . .
H18 H 0.279836 0.807556 0.930365 0.066 Uiso 1 1 calc R U . . .
C19 C 0.3536(9) 0.7413(8) 0.9475(6) 0.055(2) Uani 1 1 d . U . . .
H19 H 0.358187 0.759124 0.982601 0.065 Uiso 1 1 calc R U . . .
C20 C 0.3987(9) 0.6838(8) 0.9265(6) 0.052(2) Uani 1 1 d . U . . .
H20 H 0.436904 0.669758 0.948168 0.062 Uiso 1 1 calc R U . . .
C21 C 0.3886(9) 0.4498(8) 0.5303(5) 0.052(2) Uani 1 1 d . U . . .
H21 H 0.351270 0.476436 0.544305 0.062 Uiso 1 1 calc R U . . .
C22 C 0.3895(9) 0.4389(8) 0.4781(6) 0.055(2) Uani 1 1 d . U . . .
H22 H 0.354483 0.457764 0.457054 0.066 Uiso 1 1 calc R U . . .
C23 C 0.4462(9) 0.3977(8) 0.4593(6) 0.054(2) Uani 1 1 d . U . . .
H23 H 0.448578 0.390042 0.424585 0.065 Uiso 1 1 calc R U . . .
C24 C 0.4988(9) 0.3678(8) 0.4886(6) 0.0515(18) Uani 1 1 d . U . . .
C25 C 0.4905(9) 0.3833(8) 0.5421(5) 0.0486(17) Uani 1 1 d . U . . .
C26 C 0.5595(9) 0.3310(8) 0.4735(6) 0.0535(19) Uani 1 1 d . U . . .
H26 H 0.565978 0.321242 0.439330 0.064 Uiso 1 1 calc R U . . .
C27 C 0.6090(9) 0.3094(8) 0.5070(5) 0.0513(19) Uani 1 1 d . U . . .
H27 H 0.650608 0.286654 0.495928 0.062 Uiso 1 1 calc R U . . .
C28 C 0.6002(9) 0.3197(8) 0.5587(5) 0.0485(17) Uani 1 1 d . U . . .
C29 C 0.5403(9) 0.3527(8) 0.5762(6) 0.0490(15) Uani 1 1 d . U . . .
C30 C 0.6548(9) 0.2943(8) 0.5962(5) 0.0489(17) Uani 1 1 d . U . . .
H30 H 0.618814 0.255846 0.610854 0.059 Uiso 1 1 calc R U . . .
C31 C 0.7170(9) 0.2484(8) 0.5764(6) 0.059(3) Uani 1 1 d . U . . .
H31A H 0.750521 0.280367 0.557876 0.088 Uiso 1 1 calc R U . . .
H31B H 0.689471 0.197343 0.554227 0.088 Uiso 1 1 calc R U . . .
H31C H 0.749945 0.238798 0.604555 0.088 Uiso 1 1 calc R U . . .
C32 C 0.8148(9) 0.5682(8) 0.7552(6) 0.051(2) Uani 1 1 d . U . . .
H32 H 0.854243 0.609116 0.748590 0.062 Uiso 1 1 calc R U . . .
C33 C 0.7508(8) 0.4291(8) 0.6293(6) 0.0480(17) Uani 1 1 d . U . . .
H33 H 0.763660 0.425480 0.596529 0.058 Uiso 1 1 calc R U . . .
C34 C 0.7870(9) 0.4968(8) 0.6668(5) 0.0498(18) Uani 1 1 d . U . . .
H34 H 0.820813 0.540010 0.658106 0.060 Uiso 1 1 calc R U . . .
C35 C 0.7752(9) 0.5031(8) 0.7163(6) 0.0479(17) Uani 1 1 d . U . . .
N36 N 0.4301(10) 0.1421(10) 0.6178(9) 0.057(2) Uani 0.5 1 d D U P A 1
N34 N 0.4591(11) 0.1040(10) 0.6011(8) 0.054(2) Uani 0.5 1 d D U P A 2
C37 C 0.7964(9) 0.5729(8) 0.8037(6) 0.053(2) Uani 1 1 d . U . . .
H37 H 0.820534 0.617590 0.829902 0.064 Uiso 1 1 calc R U . . .
C38 C 0.7378(9) 0.5053(8) 0.8120(6) 0.0502(16) Uani 1 1 d . U . . .
H38 H 0.721712 0.508676 0.843965 0.060 Uiso 1 1 calc R U . . .
C39 C 0.7183(8) 0.4395(8) 0.7284(5) 0.0462(18) Uani 1 1 d . U . . .
C40 C 0.6777(9) 0.3693(8) 0.6902(5) 0.0474(16) Uani 1 1 d . U . . .
C41 C 0.7586(9) 0.2469(8) 0.8080(6) 0.058(2) Uani 1 1 d . U . . .
H41 H 0.751487 0.225952 0.773101 0.069 Uiso 1 1 calc R U . . .
C42 C 0.8190(9) 0.2252(9) 0.8408(6) 0.064(2) Uani 1 1 d . U . . .
H42 H 0.849869 0.190141 0.827300 0.077 Uiso 1 1 calc R U . . .
C43 C 0.8299(9) 0.2564(8) 0.8912(6) 0.060(2) Uani 1 1 d . U . . .
H43 H 0.867048 0.241081 0.912839 0.072 Uiso 1 1 calc R U . . .
C44 C 0.7850(9) 0.3128(9) 0.9115(6) 0.0568(19) Uani 1 1 d . U . . .
C45 C 0.7240(9) 0.3278(8) 0.8771(6) 0.0537(17) Uani 1 1 d . U . . .
C46 C 0.6742(9) 0.3769(8) 0.8955(6) 0.0524(15) Uani 1 1 d . U . . .
C47 C 0.6850(9) 0.4202(8) 0.9458(6) 0.0547(17) Uani 1 1 d . U . . .
C48 C 0.7505(9) 0.4083(8) 0.9780(6) 0.0566(19) Uani 1 1 d . U . . .
H48 H 0.763937 0.439475 1.011070 0.068 Uiso 1 1 calc R U . . .
C49 C 0.7950(9) 0.3524(8) 0.9622(6) 0.059(2) Uani 1 1 d . U . . .
H49 H 0.832277 0.341076 0.985831 0.071 Uiso 1 1 calc R U . . .
C50 C 0.6326(9) 0.4783(8) 0.9599(5) 0.0527(18) Uani 1 1 d . U . . .
H50 H 0.576108 0.448596 0.949184 0.063 Uiso 1 1 calc R U . . .
C51 C 0.6453(10) 0.5136(9) 1.0188(5) 0.071(4) Uani 1 1 d . U . . .
H51A H 0.695876 0.553044 1.028806 0.107 Uiso 1 1 calc R U . . .
H51B H 0.645735 0.470330 1.036394 0.107 Uiso 1 1 calc R U . . .
H51C H 0.602040 0.539157 1.027144 0.107 Uiso 1 1 calc R U . . .
C52 C 0.6477(9) 0.5453(8) 0.9326(6) 0.0510(16) Uani 1 1 d . U . . .
C53 C 0.7244(9) 0.5984(8) 0.9413(6) 0.0530(18) Uani 1 1 d . U . . .
H53 H 0.763586 0.590595 0.965260 0.064 Uiso 1 1 calc R U . . .
C54 C 0.7456(9) 0.6593(8) 0.9177(5) 0.0542(18) Uani 1 1 d . U . . .
H54 H 0.797811 0.691659 0.925115 0.065 Uiso 1 1 calc R U . . .
C55 C 0.6876(9) 0.6738(8) 0.8814(6) 0.0526(17) Uani 1 1 d . U . . .
C56 C 0.6067(9) 0.6237(8) 0.8731(5) 0.0486(18) Uani 1 1 d . U . . .
C57 C 0.5890(9) 0.5587(8) 0.8986(5) 0.0486(16) Uani 1 1 d . U . . .
C58 C 0.6968(9) 0.7370(8) 0.8525(6) 0.0532(19) Uani 1 1 d . U . . .
H58 H 0.745711 0.774898 0.857079 0.064 Uiso 1 1 calc R U . . .
C59 C 0.6356(9) 0.7406(8) 0.8199(6) 0.055(2) Uani 1 1 d . U . . .
H59 H 0.642980 0.777551 0.798955 0.066 Uiso 1 1 calc R U . . .
C60 C 0.5585(9) 0.6888(8) 0.8164(6) 0.051(2) Uani 1 1 d . U . . .
H60 H 0.515189 0.696380 0.795411 0.061 Uiso 1 1 calc R U . . .
C61 C 0.5133(9) 0.1631(8) 0.7929(6) 0.0517(18) Uani 1 1 d . U . . .
C62 C 0.5574(9) 0.1467(8) 0.8404(5) 0.058(3) Uani 1 1 d . U . . .
H62A H 0.518932 0.129618 0.861775 0.087 Uiso 1 1 calc R U . . .
H62B H 0.595342 0.195550 0.858720 0.087 Uiso 1 1 calc R U . . .
H62C H 0.585595 0.104711 0.830709 0.087 Uiso 1 1 calc R U . . .
C63 C 0.2695(9) 0.2931(9) 0.6154(5) 0.050(2) Uani 1 1 d . U . . .
C64 C 0.2148(9) 0.3411(9) 0.5964(6) 0.066(4) Uani 1 1 d . U . . .
H64A H 0.193392 0.317506 0.561248 0.099 Uiso 1 1 calc R U . . .
H64B H 0.244337 0.396110 0.599740 0.099 Uiso 1 1 calc R U . . .
H64C H 0.171144 0.340910 0.615973 0.099 Uiso 1 1 calc R U . . .
C65 C 0.2697(9) 0.4426(8) 0.8559(5) 0.0458(18) Uani 1 1 d . U . . .
C66 C 0.2147(8) 0.4984(8) 0.8601(5) 0.049(3) Uani 1 1 d . U . . .
H66A H 0.245778 0.553542 0.869731 0.074 Uiso 1 1 calc R U . . .
H66B H 0.181171 0.487732 0.885339 0.074 Uiso 1 1 calc R U . . .
H66C H 0.181352 0.490191 0.827783 0.074 Uiso 1 1 calc R U . . .
C67 C -0.0009(9) 0.1250(8) 0.8211(6) 0.058(2) Uani 1 1 d . U . . .
H67 H -0.021888 0.149491 0.796567 0.069 Uiso 1 1 calc R U . . .
C68 C -0.0476(10) 0.0603(9) 0.8318(6) 0.062(2) Uani 1 1 d . U . . .
H68 H -0.099542 0.039750 0.813760 0.074 Uiso 1 1 calc R U . . .
C69 C -0.0216(10) 0.0240(9) 0.8679(6) 0.060(2) Uani 1 1 d . U . . .
H69 H -0.056331 -0.018274 0.876941 0.072 Uiso 1 1 calc R U . . .
C70 C 0.0562(10) 0.0502(9) 0.8909(6) 0.0576(18) Uani 1 1 d . U . . .
C71 C 0.1015(9) 0.1185(8) 0.8793(6) 0.0532(18) Uani 1 1 d . U . . .
C72 C 0.0946(10) 0.0188(9) 0.9316(6) 0.0595(19) Uani 1 1 d . U . . .
H72 H 0.064239 -0.022165 0.944243 0.071 Uiso 1 1 calc R U . . .
C73 C 0.1661(10) 0.0459(8) 0.9491(6) 0.0584(19) Uani 1 1 d . U . . .
H73 H 0.188210 0.019806 0.972267 0.070 Uiso 1 1 calc R U . . .
C74 C 0.2198(9) 0.1143(8) 0.9377(6) 0.0525(17) Uani 1 1 d . U . . .
C75 C 0.1821(9) 0.1520(8) 0.9028(6) 0.0538(17) Uani 1 1 d . U . . .
C76 C 0.3057(10) 0.1415(8) 0.9611(6) 0.0564(18) Uani 1 1 d . U . . .
H76 H 0.328640 0.188487 0.947542 0.068 Uiso 1 1 calc R U . . .
C77 C 0.3200(11) 0.1699(9) 1.0181(6) 0.074(4) Uani 1 1 d . U . . .
H77A H 0.293132 0.213138 1.027606 0.111 Uiso 1 1 calc R U . . .
H77B H 0.377006 0.189344 1.029878 0.111 Uiso 1 1 calc R U . . .
H77C H 0.299154 0.125490 1.033251 0.111 Uiso 1 1 calc R U . . .
C78 C 0.3653(9) 0.0616(8) 0.8934(6) 0.0539(16) Uani 1 1 d . U . . .
C79 C 0.3516(9) 0.0757(8) 0.9435(6) 0.0539(17) Uani 1 1 d . U . . .
C80 C 0.3814(9) 0.0290(8) 0.9748(6) 0.0568(18) Uani 1 1 d . U . . .
H80 H 0.375543 0.038997 1.008994 0.068 Uiso 1 1 calc R U . . .
C81 C 0.4190(9) -0.0311(8) 0.9563(6) 0.057(2) Uani 1 1 d . U . . .
H81 H 0.440043 -0.059233 0.978587 0.069 Uiso 1 1 calc R U . . .
C82 C 0.4265(9) -0.0510(8) 0.9055(6) 0.0554(19) Uani 1 1 d . U . . .
C83 C 0.3951(9) -0.0059(8) 0.8740(6) 0.0538(17) Uani 1 1 d . U . . .
C84 C 0.4327(9) -0.0802(8) 0.8047(6) 0.058(2) Uani 1 1 d . U . . .
H84 H 0.435623 -0.091352 0.770027 0.070 Uiso 1 1 calc R U . . .
C85 C 0.4659(9) -0.1247(8) 0.8336(6) 0.059(2) Uani 1 1 d . U . . .
H85 H 0.489531 -0.165425 0.818301 0.071 Uiso 1 1 calc R U . . .
C86 C 0.4651(9) -0.1113(8) 0.8829(6) 0.057(2) Uani 1 1 d . U . . .
H86 H 0.489476 -0.140906 0.902680 0.069 Uiso 1 1 calc R U . . .
C87 C 0.0693(8) 0.1325(8) 0.5291(5) 0.051(2) Uani 1 1 d . U . . .
H87 H 0.051357 0.178924 0.541471 0.061 Uiso 1 1 calc R U . . .
C88 C 0.0506(9) 0.0990(8) 0.4778(6) 0.055(2) Uani 1 1 d . U . . .
H88 H 0.018287 0.119861 0.456317 0.066 Uiso 1 1 calc R U . . .
C89 C 0.0818(9) 0.0329(8) 0.4595(6) 0.057(2) Uani 1 1 d . U . . .
H89 H 0.073609 0.012047 0.424571 0.068 Uiso 1 1 calc R U . . .
C90 C 0.1243(9) -0.0034(8) 0.4907(6) 0.0529(19) Uani 1 1 d . U . . .
C91 C 0.1427(9) 0.0373(8) 0.5410(5) 0.0507(18) Uani 1 1 d . U . . .
C92 C 0.1517(9) -0.0729(8) 0.4740(6) 0.054(2) Uani 1 1 d . U . . .
H92 H 0.142952 -0.097369 0.439503 0.065 Uiso 1 1 calc R U . . .
C93 C 0.1919(9) -0.1053(8) 0.5086(5) 0.0516(19) Uani 1 1 d . U . . .
H93 H 0.203769 -0.155624 0.497616 0.062 Uiso 1 1 calc R U . . .
C94 C 0.2160(9) -0.0653(8) 0.5603(6) 0.0511(17) Uani 1 1 d . U . . .
C95 C 0.1907(9) 0.0074(8) 0.5757(6) 0.0503(15) Uani 1 1 d . U . . .
C96 C 0.2669(9) -0.0953(8) 0.5996(6) 0.0523(18) Uani 1 1 d . U . . .
H96 H 0.315047 -0.051466 0.613679 0.063 Uiso 1 1 calc R U . . .
C97 C 0.2963(9) -0.1700(8) 0.5767(6) 0.059(3) Uani 1 1 d . U . . .
H97A H 0.251616 -0.210522 0.556169 0.088 Uiso 1 1 calc R U . . .
H97B H 0.319368 -0.191558 0.603520 0.088 Uiso 1 1 calc R U . . .
H97C H 0.336515 -0.155124 0.555932 0.088 Uiso 1 1 calc R U . . .
C98 C 0.2197(9) -0.1074(8) 0.6439(6) 0.0511(17) Uani 1 1 d . U . . .
C99 C 0.2430(9) -0.0616(8) 0.6925(6) 0.0511(16) Uani 1 1 d . U . . .
C100 C 0.1945(9) -0.0797(8) 0.7297(6) 0.0491(18) Uani 1 1 d . U . . .
C101 C 0.1233(9) -0.1420(8) 0.7191(6) 0.0510(18) Uani 1 1 d . U . . .
C102 C 0.1001(9) -0.1856(8) 0.6701(6) 0.0527(19) Uani 1 1 d . U . . .
H102 H 0.052564 -0.225959 0.661389 0.063 Uiso 1 1 calc R U . . .
C103 C 0.1460(9) -0.1701(8) 0.6351(6) 0.0516(18) Uani 1 1 d . U . . .
H103 H 0.129416 -0.202027 0.602278 0.062 Uiso 1 1 calc R U . . .
C104 C 0.0840(9) -0.1495(8) 0.7586(6) 0.055(2) Uani 1 1 d . U . . .
H104 H 0.036237 -0.189277 0.753171 0.065 Uiso 1 1 calc R U . . .
C105 C 0.1093(9) -0.1031(8) 0.8054(6) 0.056(2) Uani 1 1 d . U . . .
H105 H 0.079631 -0.110282 0.831624 0.067 Uiso 1 1 calc R U . . .
C106 C 0.1805(9) -0.0443(8) 0.8140(6) 0.0535(16) Uani 1 1 d . U . . .
H106 H 0.199395 -0.013769 0.846900 0.064 Uiso 1 1 calc R U . . .
C107 C 0.0380(9) -0.0060(8) 0.6628(5) 0.0506(17) Uani 1 1 d . U . . .
H107 H 0.078640 -0.033271 0.655946 0.061 Uiso 1 1 calc R U . . .
C108 C -0.0367(9) -0.0509(9) 0.6708(6) 0.054(2) Uani 1 1 d . U . . .
H108 H -0.046306 -0.106956 0.667402 0.064 Uiso 1 1 calc R U . . .
C109 C -0.0926(9) -0.0109(8) 0.6831(5) 0.053(2) Uani 1 1 d . U . . .
H109 H -0.140471 -0.038163 0.691429 0.064 Uiso 1 1 calc R U . . .
C110 C 0.6936(9) 0.3646(8) 0.6403(6) 0.0488(17) Uani 1 1 d . U . . .
C111 C -0.0021(9) 0.1137(8) 0.6767(5) 0.0502(19) Uani 1 1 d . U . . .
C112 C 0.0186(9) 0.2000(8) 0.6813(6) 0.0502(17) Uani 1 1 d . U . . .
C113 C -0.0382(9) 0.2430(8) 0.6951(6) 0.0518(17) Uani 1 1 d . U . . .
C114 C -0.1136(9) 0.2004(9) 0.7023(6) 0.0558(18) Uani 1 1 d . U . . .
H114 H -0.151110 0.230715 0.711329 0.067 Uiso 1 1 calc R U . . .
C115 C -0.1359(9) 0.1209(9) 0.6974(6) 0.056(2) Uani 1 1 d . U . . .
H115 H -0.187171 0.096625 0.702681 0.067 Uiso 1 1 calc R U . . .
C116 C -0.0799(9) 0.0739(9) 0.6838(6) 0.0529(18) Uani 1 1 d . U . . .
C117 C -0.0149(9) 0.3370(8) 0.7061(6) 0.0528(18) Uani 1 1 d . U . . .
H117 H 0.040646 0.355036 0.699950 0.063 Uiso 1 1 calc R U . . .
C118 C -0.0693(10) 0.3672(9) 0.6733(6) 0.066(4) Uani 1 1 d . U . . .
H11D H -0.124221 0.345287 0.676900 0.098 Uiso 1 1 calc R U . . .
H11E H -0.061894 0.350726 0.638566 0.098 Uiso 1 1 calc R U . . .
H11F H -0.057794 0.425512 0.682979 0.098 Uiso 1 1 calc R U . . .
C119 C -0.0196(9) 0.3667(8) 0.7621(6) 0.0563(17) Uani 1 1 d . U . . .
C120 C -0.0710(9) 0.4129(8) 0.7831(6) 0.0599(19) Uani 1 1 d . U . . .
H120 H -0.106477 0.429120 0.760868 0.072 Uiso 1 1 calc R U . . .
C121 C -0.0728(9) 0.4358(8) 0.8334(6) 0.062(2) Uani 1 1 d . U . . .
H121 H -0.107721 0.468290 0.844316 0.075 Uiso 1 1 calc R U . . .
C122 C -0.0242(9) 0.4122(9) 0.8690(6) 0.0596(19) Uani 1 1 d . U . . .
C123 C -0.0198(9) 0.4295(9) 0.9233(6) 0.064(2) Uani 1 1 d . U . . .
H123 H -0.051918 0.461750 0.938535 0.077 Uiso 1 1 calc R U . . .
C124 C 0.0295(9) 0.4001(9) 0.9521(6) 0.064(2) Uani 1 1 d . U . . .
H124 H 0.032466 0.413447 0.987295 0.077 Uiso 1 1 calc R U . . .
C125 C 0.0753(9) 0.3512(8) 0.9314(6) 0.060(2) Uani 1 1 d . U . . .
H125 H 0.105727 0.327913 0.952491 0.071 Uiso 1 1 calc R U . . .
C126 C 0.0320(9) 0.3645(8) 0.8508(6) 0.0573(18) Uani 1 1 d . U . . .
C127 C 0.0361(9) 0.3466(8) 0.7966(6) 0.0550(16) Uani 1 1 d . U . . .
O20 O 0.6667(7) 0.1482(6) 0.6860(4) 0.076(2) Uani 1 1 d D U . . .
O21 O 0.4589(7) -0.0574(6) 0.6848(4) 0.076(2) Uani 1 1 d . U . B 1
O22 O 0.6188(8) 0.0317(7) 0.7369(5) 0.108(3) Uani 1 1 d D U . . .

loop_
_atom_site_aniso_label
_atom_site_aniso_U_11
_atom_site_aniso_U_22
_atom_site_aniso_U_33
_atom_site_aniso_U_23
_atom_site_aniso_U_13
_atom_site_aniso_U_12
Co1 0.0393(12) 0.0382(11) 0.0405(11) 0.0033(8) 0.0034(9) 0.0195(8)
Co2 0.0374(11) 0.0391(11) 0.0344(11) 0.0078(7) 0.0070(8) 0.0194(8)
Co3 0.0366(12) 0.0386(11) 0.0371(11) 0.0056(8) 0.0067(9) 0.0198(8)
Co4 0.0359(12) 0.0423(11) 0.0404(11) 0.0034(8) 0.0016(9) 0.0194(8)
Co5 0.0393(12) 0.0407(11) 0.0372(11) 0.0045(8) 0.0025(9) 0.0214(8)
Co6 0.0422(12) 0.0328(10) 0.0405(11) 0.0028(8) 0.0057(9) 0.0186(8)
Co7 0.0393(12) 0.0398(11) 0.0462(12) 0.0067(8) 0.0074(9) 0.0185(8)
Co8 0.0339(11) 0.0333(10) 0.0403(11) 0.0026(8) 0.0008(9) 0.0137(8)
Co9 0.0384(11) 0.0330(10) 0.0381(11) 0.0018(7) 0.0017(9) 0.0187(8)
Co10 0.0463(13) 0.0329(11) 0.0428(12) 0.0043(8) 0.0012(9) 0.0192(8)
Co11 0.0457(13) 0.0376(11) 0.0392(11) 0.0032(8) 0.0015(9) 0.0218(9)
Co12 0.0407(12) 0.0388(11) 0.0465(12) 0.0053(8) 0.0086(9) 0.0181(8)
O1 0.050(3) 0.046(3) 0.049(3) 0.006(2) 0.003(3) 0.033(2)
O2 0.050(3) 0.049(3) 0.046(3) 0.009(2) 0.007(2) 0.025(2)
O3 0.049(3) 0.051(3) 0.043(3) 0.013(2) 0.004(2) 0.029(2)
O4 0.047(3) 0.049(3) 0.054(3) 0.007(2) 0.006(3) 0.032(2)
O5 0.046(3) 0.051(3) 0.050(3) 0.004(2) 0.003(3) 0.024(2)
O6 0.050(3) 0.044(3) 0.050(3) 0.010(2) -0.001(3) 0.028(2)
O7 0.049(2) 0.044(2) 0.051(2) 0.009(2) 0.006(2) 0.029(2)
O8 0.046(2) 0.052(2) 0.061(2) 0.009(2) 0.007(2) 0.027(2)
O9 0.051(3) 0.044(2) 0.049(3) 0.015(2) 0.004(2) 0.029(2)
O10 0.044(3) 0.051(2) 0.051(3) 0.009(2) 0.005(2) 0.022(2)
O11 0.049(2) 0.053(2) 0.047(2) 0.011(2) 0.007(2) 0.027(2)
O12 0.048(3) 0.047(2) 0.048(2) 0.005(2) 0.003(2) 0.024(2)
O13 0.047(3) 0.049(3) 0.049(3) 0.010(2) 0.010(2) 0.023(2)
O14 0.051(3) 0.046(2) 0.053(3) 0.007(2) 0.004(2) 0.024(2)
O15 0.049(3) 0.054(2) 0.047(3) 0.010(2) 0.006(2) 0.026(2)
O16 0.054(3) 0.049(2) 0.055(3) 0.014(2) 0.002(2) 0.025(2)
O17 0.049(3) 0.045(3) 0.047(3) 0.009(2) 0.008(2) 0.027(2)
O18 0.051(3) 0.047(3) 0.053(3) 0.013(2) 0.007(2) 0.023(2)
O19 0.053(2) 0.054(2) 0.056(2) 0.007(2) 0.005(2) 0.022(2)
N33 0.048(3) 0.051(3) 0.053(3) 0.007(3) 0.009(3) 0.024(3)
N35 0.050(3) 0.045(3) 0.050(3) 0.004(3) 0.012(3) 0.023(3)
N1 0.051(3) 0.052(2) 0.053(3) 0.008(2) 0.005(2) 0.029(2)
N2 0.052(2) 0.050(2) 0.054(2) 0.008(2) 0.007(2) 0.026(2)
N3 0.048(3) 0.046(3) 0.048(3) 0.012(2) 0.004(3) 0.025(2)
N4 0.049(3) 0.056(3) 0.044(3) 0.015(3) 0.010(3) 0.024(3)
N5 0.047(3) 0.048(3) 0.044(3) 0.010(3) 0.007(3) 0.026(3)
N6 0.052(3) 0.056(3) 0.053(3) 0.013(3) 0.004(3) 0.027(3)
N7 0.048(3) 0.049(3) 0.048(3) 0.006(3) 0.010(3) 0.020(3)
N8 0.050(3) 0.045(3) 0.054(3) 0.006(3) 0.009(3) 0.027(3)
N9 0.047(3) 0.048(3) 0.047(3) 0.004(3) 0.000(3) 0.020(3)
N10 0.042(3) 0.050(3) 0.050(3) 0.009(3) 0.004(3) 0.020(3)
N11 0.054(3) 0.046(3) 0.057(3) 0.011(3) 0.004(3) 0.025(3)
N12 0.052(3) 0.050(3) 0.056(3) 0.011(3) 0.005(3) 0.024(3)
N13 0.050(3) 0.056(3) 0.060(3) 0.003(3) 0.008(3) 0.026(3)
N14 0.050(3) 0.052(3) 0.061(3) 0.011(3) 0.004(3) 0.027(3)
N15 0.049(3) 0.051(3) 0.050(3) 0.011(3) 0.006(3) 0.023(2)
N16 0.051(3) 0.049(3) 0.052(3) 0.010(3) 0.004(3) 0.024(2)
N17 0.050(3) 0.050(3) 0.049(3) 0.011(3) 0.006(3) 0.024(3)
N18 0.052(3) 0.047(3) 0.053(3) 0.016(3) 0.006(3) 0.025(3)
N19 0.045(3) 0.042(3) 0.045(3) 0.012(3) 0.007(3) 0.027(3)
N20 0.046(3) 0.046(3) 0.049(3) 0.008(3) 0.007(3) 0.023(3)
N21 0.048(3) 0.044(3) 0.052(3) 0.011(3) 0.007(3) 0.025(3)
N22 0.047(3) 0.046(3) 0.053(3) 0.007(3) 0.006(3) 0.028(3)
N23 0.049(3) 0.050(3) 0.049(3) 0.015(3) 0.004(3) 0.026(3)
N24 0.057(4) 0.059(4) 0.058(4) 0.012(3) 0.002(3) 0.024(3)
N25 0.102(9) 0.096(8) 0.075(8) 0.027(7) -0.011(8) 0.026(7)
N26 0.052(3) 0.053(3) 0.055(3) 0.009(2) 0.006(3) 0.024(2)
N27 0.053(3) 0.054(3) 0.053(3) 0.005(2) 0.003(3) 0.021(2)
N28 0.054(3) 0.055(3) 0.049(3) 0.014(3) 0.003(3) 0.022(3)
N29 0.050(3) 0.052(3) 0.049(3) 0.007(3) 0.001(3) 0.018(3)
N30 0.053(3) 0.055(3) 0.063(3) 0.008(3) 0.009(3) 0.025(3)
N31 0.057(3) 0.060(3) 0.070(3) 0.007(3) 0.007(3) 0.024(3)
N32 0.074(8) 0.081(7) 0.137(9) 0.010(7) 0.005(7) 0.044(6)
C1 0.049(3) 0.048(3) 0.047(3) 0.012(3) 0.011(3) 0.022(3)
C2 0.050(4) 0.052(3) 0.052(4) 0.014(3) 0.006(3) 0.017(3)
C3 0.054(3) 0.049(3) 0.052(3) 0.014(3) 0.006(3) 0.017(3)
C4 0.052(3) 0.046(3) 0.050(3) 0.013(3) 0.010(3) 0.022(3)
C5 0.051(3) 0.046(3) 0.047(3) 0.012(3) 0.007(3) 0.024(3)
C6 0.052(3) 0.044(3) 0.048(3) 0.013(3) 0.007(3) 0.025(3)
C7 0.056(3) 0.045(3) 0.052(4) 0.013(3) 0.009(3) 0.021(3)
C8 0.056(3) 0.045(3) 0.056(3) 0.012(3) 0.004(3) 0.026(3)
C9 0.053(3) 0.043(3) 0.050(3) 0.011(3) 0.006(3) 0.027(3)
C10 0.053(3) 0.046(3) 0.056(3) 0.012(3) 0.005(3) 0.026(3)
C11 0.061(7) 0.064(7) 0.072(7) 0.019(6) 0.000(7) 0.033(6)
C12 0.053(3) 0.046(3) 0.057(3) 0.009(3) 0.008(3) 0.025(3)
C13 0.051(3) 0.045(3) 0.056(3) 0.007(3) 0.007(3) 0.029(2)
C14 0.050(3) 0.047(3) 0.055(3) 0.007(3) 0.010(3) 0.026(3)
C15 0.053(4) 0.049(3) 0.056(3) 0.005(3) 0.010(3) 0.028(3)
C16 0.052(4) 0.051(4) 0.060(4) 0.007(3) 0.009(3) 0.030(3)
C17 0.054(3) 0.050(3) 0.060(3) 0.010(3) 0.008(3) 0.029(3)
C18 0.058(4) 0.051(4) 0.060(4) 0.006(3) 0.010(4) 0.028(3)
C19 0.057(4) 0.054(4) 0.057(4) 0.008(4) 0.011(4) 0.025(4)
C20 0.053(4) 0.049(4) 0.056(4) 0.007(4) 0.010(4) 0.025(3)
C21 0.053(4) 0.060(4) 0.049(4) 0.016(4) 0.008(4) 0.025(4)
C22 0.055(4) 0.066(4) 0.048(4) 0.015(4) 0.009(4) 0.021(4)
C23 0.055(4) 0.064(4) 0.047(4) 0.014(3) 0.011(3) 0.020(3)
C24 0.052(3) 0.059(3) 0.049(3) 0.011(3) 0.010(3) 0.024(3)
C25 0.050(3) 0.056(3) 0.047(3) 0.013(3) 0.009(3) 0.025(3)
C26 0.054(4) 0.063(4) 0.047(3) 0.009(3) 0.011(3) 0.022(3)
C27 0.051(4) 0.060(3) 0.047(3) 0.009(3) 0.012(3) 0.022(3)
C28 0.048(3) 0.055(3) 0.047(3) 0.008(3) 0.010(3) 0.024(3)
C29 0.050(3) 0.056(3) 0.047(3) 0.011(2) 0.010(2) 0.023(2)
C30 0.048(3) 0.056(3) 0.047(3) 0.008(3) 0.010(3) 0.024(3)
C31 0.060(8) 0.067(7) 0.058(8) 0.009(6) 0.019(6) 0.032(6)
C32 0.049(4) 0.053(4) 0.053(3) 0.011(3) 0.005(3) 0.018(3)
C33 0.047(3) 0.054(3) 0.049(3) 0.009(3) 0.009(3) 0.025(3)
C34 0.052(3) 0.052(3) 0.048(3) 0.011(3) 0.007(3) 0.019(3)
C35 0.048(3) 0.051(3) 0.049(3) 0.013(3) 0.008(3) 0.022(3)
N36 0.057(3) 0.058(3) 0.055(3) 0.005(3) 0.004(3) 0.022(3)
N34 0.053(4) 0.052(4) 0.058(4) 0.001(4) 0.007(4) 0.028(4)
C37 0.051(4) 0.054(3) 0.056(3) 0.007(3) 0.008(3) 0.020(3)
C38 0.051(3) 0.054(3) 0.050(3) 0.011(3) 0.008(3) 0.023(3)
C39 0.045(3) 0.050(3) 0.049(3) 0.010(3) 0.009(3) 0.024(3)
C40 0.047(3) 0.053(3) 0.048(3) 0.010(3) 0.009(3) 0.024(3)
C41 0.058(4) 0.061(4) 0.059(4) 0.010(3) 0.004(3) 0.028(3)
C42 0.060(4) 0.069(4) 0.062(4) 0.003(4) -0.003(4) 0.029(4)
C43 0.059(4) 0.065(4) 0.060(4) 0.010(3) -0.002(4) 0.033(3)
C44 0.057(3) 0.063(3) 0.055(3) 0.010(3) 0.001(3) 0.030(3)
C45 0.054(3) 0.059(3) 0.053(3) 0.011(3) 0.002(3) 0.028(3)
C46 0.052(3) 0.057(3) 0.052(3) 0.010(2) 0.003(3) 0.026(2)
C47 0.052(3) 0.060(3) 0.054(3) 0.009(3) 0.003(3) 0.026(3)
C48 0.056(3) 0.063(3) 0.054(3) 0.009(3) 0.002(3) 0.028(3)
C49 0.060(4) 0.066(4) 0.055(4) 0.012(3) -0.002(4) 0.030(3)
C50 0.053(3) 0.058(3) 0.050(3) 0.009(3) 0.005(3) 0.025(3)
C51 0.079(9) 0.088(9) 0.048(6) 0.000(6) 0.000(7) 0.044(7)
C52 0.051(3) 0.054(3) 0.051(3) 0.007(3) 0.005(3) 0.024(3)
C53 0.052(3) 0.057(3) 0.052(3) 0.008(3) 0.003(3) 0.023(3)
C54 0.053(3) 0.055(3) 0.055(3) 0.007(3) 0.005(3) 0.019(3)
C55 0.052(3) 0.055(3) 0.052(3) 0.009(3) 0.005(3) 0.019(3)
C56 0.049(3) 0.050(3) 0.050(3) 0.006(3) 0.011(3) 0.021(3)
C57 0.049(3) 0.052(3) 0.048(3) 0.006(2) 0.006(3) 0.025(3)
C58 0.053(4) 0.053(3) 0.054(4) 0.005(3) 0.008(3) 0.019(3)
C59 0.056(4) 0.055(4) 0.055(4) 0.010(3) 0.008(3) 0.015(3)
C60 0.050(3) 0.050(3) 0.054(4) 0.004(3) 0.005(3) 0.024(3)
C61 0.054(3) 0.052(3) 0.054(3) 0.012(3) 0.006(3) 0.023(3)
C62 0.054(6) 0.058(6) 0.060(6) 0.008(5) -0.002(6) 0.022(5)
C63 0.050(4) 0.052(3) 0.051(4) 0.011(3) 0.002(3) 0.021(3)
C64 0.053(7) 0.067(7) 0.079(8) 0.007(6) 0.008(7) 0.027(6)
C65 0.046(3) 0.044(3) 0.053(3) 0.007(3) 0.005(3) 0.027(3)
C66 0.044(6) 0.049(6) 0.055(6) 0.002(5) 0.004(5) 0.025(5)
C67 0.054(4) 0.056(3) 0.065(4) 0.011(3) 0.004(3) 0.021(3)
C68 0.054(4) 0.060(4) 0.072(4) 0.012(4) 0.001(4) 0.019(4)
C69 0.057(4) 0.058(4) 0.067(4) 0.016(3) 0.008(3) 0.017(3)
C70 0.056(3) 0.056(3) 0.065(3) 0.015(3) 0.007(3) 0.023(3)
C71 0.052(3) 0.052(3) 0.062(3) 0.015(3) 0.006(3) 0.026(3)
C72 0.060(3) 0.056(3) 0.066(3) 0.016(3) 0.007(3) 0.020(3)
C73 0.061(3) 0.056(3) 0.063(3) 0.017(3) 0.007(3) 0.022(3)
C74 0.056(3) 0.051(3) 0.058(3) 0.016(3) 0.006(3) 0.027(3)
C75 0.056(3) 0.053(3) 0.059(3) 0.016(3) 0.007(3) 0.024(3)
C76 0.061(3) 0.054(3) 0.059(3) 0.013(3) 0.004(3) 0.025(3)
C77 0.083(9) 0.077(8) 0.063(6) 0.009(6) -0.002(6) 0.036(7)
C78 0.058(3) 0.050(3) 0.059(3) 0.014(3) 0.000(3) 0.028(2)
C79 0.058(3) 0.050(3) 0.059(3) 0.015(3) 0.002(3) 0.026(3)
C80 0.063(3) 0.053(3) 0.059(3) 0.015(3) 0.000(3) 0.026(3)
C81 0.061(4) 0.053(4) 0.062(4) 0.013(3) -0.001(4) 0.027(3)
C82 0.060(4) 0.051(3) 0.061(3) 0.014(3) 0.003(3) 0.026(3)
C83 0.057(3) 0.049(3) 0.060(3) 0.013(3) 0.001(3) 0.026(3)
C84 0.062(4) 0.054(4) 0.065(4) 0.014(3) 0.001(4) 0.032(3)
C85 0.064(4) 0.054(4) 0.065(4) 0.013(4) 0.002(4) 0.030(4)
C86 0.063(4) 0.051(4) 0.064(4) 0.016(3) 0.002(4) 0.027(3)
C87 0.047(4) 0.053(4) 0.049(4) 0.003(3) -0.002(4) 0.019(4)
C88 0.053(4) 0.058(4) 0.048(4) -0.002(4) -0.004(4) 0.018(4)
C89 0.055(4) 0.059(4) 0.050(4) -0.002(3) -0.005(4) 0.019(3)
C90 0.050(4) 0.054(3) 0.050(3) -0.001(3) -0.001(3) 0.019(3)
C91 0.050(3) 0.052(3) 0.048(3) 0.003(3) 0.001(3) 0.017(3)
C92 0.053(4) 0.058(4) 0.049(4) 0.000(3) 0.001(3) 0.020(3)
C93 0.053(4) 0.052(3) 0.048(3) -0.001(3) 0.003(3) 0.022(3)
C94 0.053(3) 0.050(3) 0.050(3) 0.002(3) 0.002(3) 0.021(3)
C95 0.049(3) 0.051(3) 0.050(3) 0.002(2) 0.001(3) 0.021(2)
C96 0.053(3) 0.047(3) 0.056(3) 0.002(3) 0.003(3) 0.023(3)
C97 0.061(8) 0.050(7) 0.067(8) -0.001(6) 0.013(6) 0.030(6)
C98 0.052(3) 0.048(3) 0.054(3) 0.006(3) 0.003(3) 0.022(3)
C99 0.051(3) 0.049(3) 0.056(3) 0.007(3) 0.002(3) 0.023(3)
C100 0.050(3) 0.046(3) 0.056(3) 0.010(3) 0.005(3) 0.024(3)
C101 0.050(3) 0.049(3) 0.056(3) 0.010(3) 0.003(3) 0.022(3)
C102 0.051(3) 0.050(3) 0.059(3) 0.011(3) 0.003(3) 0.019(3)
C103 0.052(3) 0.048(3) 0.055(3) 0.005(3) 0.002(3) 0.023(3)
C104 0.053(4) 0.051(4) 0.062(4) 0.011(3) 0.003(3) 0.021(3)
C105 0.055(4) 0.056(3) 0.061(3) 0.014(3) 0.007(3) 0.018(3)
C106 0.054(3) 0.052(3) 0.059(3) 0.013(3) 0.004(3) 0.023(3)
C107 0.048(3) 0.053(3) 0.052(3) 0.007(3) 0.003(3) 0.020(3)
C108 0.048(4) 0.052(4) 0.059(4) 0.004(3) 0.004(4) 0.015(3)
C109 0.046(4) 0.056(3) 0.056(4) 0.008(3) 0.004(4) 0.014(3)
C110 0.049(3) 0.053(3) 0.049(3) 0.009(3) 0.008(3) 0.024(3)
C111 0.044(3) 0.051(3) 0.054(3) 0.004(3) 0.002(3) 0.017(3)
C112 0.043(3) 0.053(3) 0.057(3) 0.006(3) 0.004(3) 0.023(3)
C113 0.044(3) 0.055(3) 0.059(3) 0.006(3) 0.005(3) 0.023(3)
C114 0.046(3) 0.059(3) 0.063(3) 0.004(3) 0.004(3) 0.024(3)
C115 0.045(4) 0.059(3) 0.061(4) 0.005(4) 0.007(4) 0.015(3)
C116 0.044(3) 0.055(3) 0.058(3) 0.003(3) 0.003(3) 0.019(3)
C117 0.046(3) 0.054(3) 0.063(3) 0.008(3) 0.003(3) 0.030(3)
C118 0.058(8) 0.065(7) 0.076(7) 0.010(6) -0.003(7) 0.032(6)
C119 0.048(3) 0.057(3) 0.066(3) 0.003(3) 0.005(3) 0.028(3)
C120 0.049(3) 0.062(3) 0.067(3) -0.002(3) 0.004(3) 0.028(3)
C121 0.052(4) 0.064(4) 0.071(4) -0.002(3) 0.007(4) 0.030(3)
C122 0.051(4) 0.062(3) 0.066(3) -0.002(3) 0.007(3) 0.029(3)
C123 0.054(4) 0.066(4) 0.070(4) -0.006(4) 0.008(4) 0.027(3)
C124 0.054(4) 0.068(4) 0.066(4) -0.007(4) 0.007(4) 0.026(4)
C125 0.054(4) 0.060(4) 0.063(4) 0.000(4) 0.006(4) 0.024(3)
C126 0.051(3) 0.057(3) 0.064(3) -0.001(3) 0.005(3) 0.027(3)
C127 0.049(3) 0.056(3) 0.062(3) 0.002(3) 0.007(3) 0.026(2)
O20 0.069(4) 0.078(4) 0.078(4) 0.005(3) 0.004(3) 0.026(3)
O21 0.074(4) 0.073(3) 0.079(4) 0.004(3) 0.000(3) 0.027(3)
O22 0.098(5) 0.103(5) 0.111(5) 0.003(5) 0.000(5) 0.023(5)

loop_
_atom_type_symbol
_atom_type_description
_atom_type_scat_dispersion_real
_atom_type_scat_dispersion_imag
_atom_type_scat_source
C C 0.0033 0.0016 'International Tables Vol C Tables 4.2.6.8 and 6.1.1.4'
H H 0.0000 0.0000 'International Tables Vol C Tables 4.2.6.8 and 6.1.1.4'
Co Co 0.3494 0.9721 'International Tables Vol C Tables 4.2.6.8 and 6.1.1.4'
N N 0.0061 0.0033 'International Tables Vol C Tables 4.2.6.8 and 6.1.1.4'
O O 0.0106 0.0060 'International Tables Vol C Tables 4.2.6.8 and 6.1.1.4'

loop_
_geom_angle_atom_site_label_1
_geom_angle_atom_site_label_2
_geom_angle_atom_site_label_3
_geom_angle
_geom_angle_site_symmetry_1
_geom_angle_site_symmetry_3
_geom_angle_publ_flag
O7 Co1 O1 74.0(3) . . ?
O7 Co1 O9 94.6(4) . . ?
O7 Co1 N30 104.8(4) . . ?
O9 Co1 O1 93.6(4) . . ?
O9 Co1 N30 120.0(4) . . ?
O19 Co1 O1 88.5(4) . . ?
O19 Co1 O7 138.2(4) . . ?
O19 Co1 O9 124.6(4) . . ?
O19 Co1 N30 69.8(4) . . ?
N30 Co1 O1 146.2(4) . . ?
O2 Co2 N4 149.9(4) . . ?
O2 Co2 N28 83.0(4) . . ?
O9 Co2 O2 100.2(3) . . ?
O9 Co2 O11 171.6(4) . . ?
O9 Co2 N3 79.3(4) . . ?
O9 Co2 N4 109.4(4) . . ?
O9 Co2 N28 92.1(4) . . ?
O11 Co2 O2 72.7(4) . . ?
O11 Co2 N3 96.8(4) . . ?
O11 Co2 N4 78.2(4) . . ?
O11 Co2 N28 91.4(4) . . ?
N3 Co2 O2 96.5(4) . . ?
N3 Co2 N4 94.3(4) . . ?
N3 Co2 N28 171.2(5) . . ?
N28 Co2 N4 90.4(4) . . ?
O2 Co3 N15 98.7(4) . . ?
O2 Co3 N26 76.3(4) . . ?
O11 Co3 O2 73.4(4) . . ?
O11 Co3 N15 171.8(4) . . ?
O11 Co3 N26 85.9(4) . . ?
O13 Co3 O2 94.2(3) . . ?
O13 Co3 O11 92.1(4) . . ?
O13 Co3 N15 86.5(4) . . ?
O13 Co3 N26 170.6(4) . . ?
N33 Co3 O2 164.1(4) . . ?
N33 Co3 O11 99.6(4) . . ?
N33 Co3 O13 100.3(4) . . ?
N33 Co3 N15 88.6(4) . . ?
N33 Co3 N26 89.1(5) . . ?
N26 Co3 N15 94.2(5) . . ?
O13 Co4 O3 100.2(3) . . ?
O13 Co4 N6 114.3(4) . . ?
O13 Co4 N17 84.5(4) . . ?
O15 Co4 O3 70.6(3) . . ?
O15 Co4 O13 167.6(3) . . ?
O15 Co4 N5 94.4(4) . . ?
O15 Co4 N6 76.3(4) . . ?
O15 Co4 N17 101.9(4) . . ?
N5 Co4 O3 101.5(4) . . ?
N5 Co4 O13 79.1(4) . . ?
N5 Co4 N6 92.4(4) . . ?
N5 Co4 N17 163.6(4) . . ?
N6 Co4 O3 144.8(4) . . ?
N6 Co4 N17 93.2(4) . . ?
N17 Co4 O3 82.4(4) . . ?
O3 Co5 O15 75.5(4) . . ?
O3 Co5 O17 102.5(3) . . ?
O3 Co5 N19 100.0(4) . . ?
O3 Co5 N23 119.8(4) . . ?
O15 Co5 N19 175.4(4) . . ?
O15 Co5 N23 100.9(4) . . ?
O17 Co5 O15 100.4(4) . . ?
O17 Co5 N19 81.2(4) . . ?
O17 Co5 N23 136.1(4) . . ?
N19 Co5 N23 80.6(4) . . ?
O1 Co6 N8 151.0(4) . . ?
O7 Co6 O1 73.3(3) . . ?
O7 Co6 O17 168.6(3) . . ?
O7 Co6 N7 103.4(4) . . ?
O7 Co6 N8 78.0(4) . . ?
O7 Co6 N21 94.6(4) . . ?
O17 Co6 O1 95.4(3) . . ?
O17 Co6 N7 79.6(4) . . ?
O17 Co6 N8 113.1(4) . . ?
O17 Co6 N21 82.6(4) . . ?
N7 Co6 O1 98.3(4) . . ?
N7 Co6 N8 92.1(4) . . ?
N7 Co6 N21 162.0(5) . . ?
N21 Co6 O1 86.3(4) . . ?
N21 Co6 N8 92.2(4) . . ?
O4 Co7 N30 146.7(4) . . ?
O8 Co7 O4 73.2(4) . . ?
O8 Co7 O10 96.0(4) . . ?
O8 Co7 N30 105.8(4) . . ?
O10 Co7 O4 92.3(4) . . ?
O10 Co7 N30 120.6(4) . . ?
O19 Co7 O4 88.7(4) . . ?
O19 Co7 O8 137.2(4) . . ?
O19 Co7 O10 123.7(4) . . ?
O19 Co7 N30 69.3(4) . . ?
O5 Co8 N9 150.2(4) . . ?
O10 Co8 O5 98.6(4) . . ?
O10 Co8 N9 110.6(4) . . ?
O10 Co8 N10 79.0(4) . . ?
O10 Co8 N29 93.0(4) . . ?
O12 Co8 O5 72.5(3) . . ?
O12 Co8 O10 169.9(4) . . ?
O12 Co8 N9 78.9(4) . . ?
O12 Co8 N10 96.8(4) . . ?
O12 Co8 N29 90.7(4) . . ?
N10 Co8 O5 95.5(4) . . ?
N10 Co8 N9 96.1(4) . . ?
N29 Co8 O5 83.4(4) . . ?
N29 Co8 N9 88.7(4) . . ?
N29 Co8 N10 171.7(5) . . ?
O5 Co9 N35 163.4(4) . . ?
O5 Co9 N16 98.8(4) . . ?
O5 Co9 N27 77.1(4) . . ?
O12 Co9 O5 72.8(4) . . ?
O12 Co9 O14 93.6(4) . . ?
O12 Co9 N35 99.3(4) . . ?
O12 Co9 N16 171.6(4) . . ?
O12 Co9 N27 85.0(4) . . ?
O14 Co9 O5 93.4(4) . . ?
O14 Co9 N35 101.8(4) . . ?
O14 Co9 N16 86.0(4) . . ?
O14 Co9 N27 170.4(4) . . ?
N35 Co9 N16 89.0(5) . . ?
N35 Co9 N27 87.8(5) . . ?
N27 Co9 N16 94.0(4) . . ?
O14 Co10 O6 100.8(3) . . ?
O14 Co10 N11 111.0(4) . . ?
O14 Co10 N12 78.4(4) . . ?
O14 Co10 N18 84.7(4) . . ?
O16 Co10 O6 70.4(3) . . ?
O16 Co10 O14 168.9(4) . . ?
O16 Co10 N11 78.6(4) . . ?
O16 Co10 N12 95.7(4) . . ?
O16 Co10 N18 100.2(4) . . ?
N11 Co10 O6 147.8(4) . . ?
N12 Co10 O6 97.4(4) . . ?
N12 Co10 N11 93.9(4) . . ?
N12 Co10 N18 162.7(5) . . ?
N18 Co10 O6 81.6(4) . . ?
N18 Co10 N11 96.0(5) . . ?
O6 Co11 O16 74.7(4) . . ?
O6 Co11 N20 99.2(4) . . ?
O6 Co11 N23 119.9(4) . . ?
O16 Co11 N20 173.7(4) . . ?
O16 Co11 N23 102.4(4) . . ?
O18 Co11 O6 103.7(4) . . ?
O18 Co11 O16 101.5(4) . . ?
O18 Co11 N20 81.5(4) . . ?
O18 Co11 N23 134.3(4) . . ?
N20 Co11 N23 78.9(4) . . ?
O4 Co12 N13 150.5(4) . . ?
O8 Co12 O4 72.0(4) . . ?
O8 Co12 O18 168.9(4) . . ?
O8 Co12 N13 78.6(4) . . ?
O8 Co12 N14 107.1(4) . . ?
O8 Co12 N22 92.5(4) . . ?
O18 Co12 O4 97.4(3) . . ?
O18 Co12 N13 111.7(4) . . ?
N14 Co12 O4 99.1(4) . . ?
N14 Co12 O18 77.3(4) . . ?
N14 Co12 N13 92.3(5) . . ?
N22 Co12 O4 86.5(4) . . ?
N22 Co12 O18 83.3(4) . . ?
N22 Co12 N13 91.8(4) . . ?
N22 Co12 N14 160.4(5) . . ?
Co1 O1 Co6 97.2(3) . . ?
N1 O1 Co1 123.5(8) . . ?
N1 O1 Co6 137.3(8) . . ?
Co3 O2 Co2 98.8(4) . . ?
N1 O2 Co2 134.4(7) . . ?
N1 O2 Co3 126.7(7) . . ?
Co5 O3 Co4 104.5(4) . . ?
N1 O3 Co4 128.3(8) . . ?
N1 O3 Co5 125.1(8) . . ?
Co7 O4 Co12 99.0(3) . . ?
N2 O4 Co7 122.5(9) . . ?
N2 O4 Co12 135.6(9) . . ?
Co9 O5 Co8 98.4(4) . . ?
N2 O5 Co8 133.9(8) . . ?
N2 O5 Co9 127.1(8) . . ?
Co11 O6 Co10 104.2(4) . . ?
N2 O6 Co10 128.9(7) . . ?
N2 O6 Co11 124.8(8) . . ?
Co1 O7 Co6 103.5(4) . . ?
C13 O7 Co1 133.2(9) . . ?
C13 O7 Co6 114.8(8) . . ?
Co7 O8 Co12 104.4(4) . . ?
C127 O8 Co7 133.1(10) . . ?
C127 O8 Co12 116.7(10) . . ?
Co1 O9 Co2 109.2(4) . . ?
C6 O9 Co1 117.9(8) . . ?
C6 O9 Co2 111.8(8) . . ?
Co7 O10 Co8 111.5(4) . . ?
C112 O10 Co7 117.7(8) . . ?
C112 O10 Co8 114.1(8) . . ?
Co3 O11 Co2 101.2(4) . . ?
C29 O11 Co2 114.9(8) . . ?
C29 O11 Co3 134.0(8) . . ?
Co8 O12 Co9 102.2(4) . . ?
C95 O12 Co8 114.8(8) . . ?
C95 O12 Co9 133.2(9) . . ?
Co3 O13 Co4 106.4(4) . . ?
C40 O13 Co3 121.4(8) . . ?
C40 O13 Co4 113.5(8) . . ?
Co10 O14 Co9 106.9(4) . . ?
C99 O14 Co9 119.8(9) . . ?
C99 O14 Co10 113.9(8) . . ?
Co5 O15 Co4 104.8(4) . . ?
C46 O15 Co4 115.8(9) . . ?
C46 O15 Co5 136.0(9) . . ?
Co11 O16 Co10 107.2(4) . . ?
C78 O16 Co10 114.1(8) . . ?
C78 O16 Co11 137.0(9) . . ?
Co5 O17 Co6 109.6(4) . . ?
C57 O17 Co5 118.9(8) . . ?
C57 O17 Co6 114.6(8) . . ?
Co11 O18 Co12 108.5(4) . . ?
C75 O18 Co11 123.8(8) . . ?
C75 O18 Co12 110.5(8) . . ?
Co7 O19 Co1 114.7(5) . . ?
N36 N33 Co3 97.2(12) . . ?
N34 N33 Co3 141.5(11) . . ?
N36 N35 Co9 95.8(11) . . ?
N34 N35 Co9 139.9(11) . . ?
O1 N1 O2 117.3(11) . . ?
O1 N1 O3 122.1(12) . . ?
O3 N1 O2 120.5(10) . . ?
O4 N2 O5 118.2(11) . . ?
O4 N2 O6 123.1(12) . . ?
O5 N2 O6 118.6(11) . . ?
C1 N3 Co2 127.6(9) . . ?
C1 N3 C5 119.5(13) . . ?
C5 N3 Co2 112.6(10) . . ?
C21 N4 Co2 128.4(10) . . ?
C21 N4 C25 121.0(13) . . ?
C25 N4 Co2 110.4(9) . . ?
C38 N5 Co4 127.5(11) . . ?
C38 N5 C39 121.1(13) . . ?
C39 N5 Co4 110.7(9) . . ?
C41 N6 Co4 127.6(11) . . ?
C41 N6 C45 119.8(13) . . ?
C45 N6 Co4 112.5(9) . . ?
C56 N7 Co6 110.5(9) . . ?
C60 N7 Co6 126.6(11) . . ?
C60 N7 C56 122.7(14) . . ?
C14 N8 Co6 111.9(9) . . ?
C20 N8 Co6 129.4(10) . . ?
C20 N8 C14 118.7(12) . . ?
C87 N9 Co8 132.6(9) . . ?
C87 N9 C91 114.8(12) . . ?
C91 N9 Co8 112.2(9) . . ?
C107 N10 Co8 127.4(10) . . ?
C107 N10 C111 122.0(13) . . ?
C111 N10 Co8 110.3(10) . . ?
C83 N11 Co10 112.3(9) . . ?
C84 N11 Co10 131.3(11) . . ?
C84 N11 C83 116.4(13) . . ?
C100 N12 Co10 114.5(10) . . ?
C106 N12 Co10 128.3(11) . . ?
C106 N12 C100 116.6(13) . . ?
C125 N13 Co12 129.6(11) . . ?
C125 N13 C126 120.6(14) . . ?
C126 N13 Co12 109.8(10) . . ?
C67 N14 Co12 126.2(10) . . ?
C71 N14 Co12 117.6(10) . . ?
C71 N14 C67 115.5(13) . . ?
N16 N15 Co3 127.8(9) . . ?
N16 N15 N17 109.5(11) . . ?
N17 N15 Co3 122.1(9) . . ?
N15 N16 Co9 130.3(9) . . ?
N15 N16 N18 109.6(11) . . ?
N18 N16 Co9 119.8(9) . . ?
N15 N17 Co4 111.8(8) . . ?
N15 N17 C61 108.2(12) . . ?
C61 N17 Co4 137.5(10) . . ?
N16 N18 Co10 114.1(9) . . ?
N16 N18 C61 106.7(11) . . ?
C61 N18 Co10 136.2(10) . . ?
N20 N19 Co5 124.8(8) . . ?
N21 N19 Co5 128.6(9) . . ?
N21 N19 N20 106.0(11) . . ?
N19 N20 Co11 124.1(9) . . ?
N19 N20 N22 110.3(10) . . ?
N22 N20 Co11 125.3(9) . . ?
N19 N21 Co6 107.3(9) . . ?
C65 N21 Co6 142.1(9) . . ?
C65 N21 N19 109.2(11) . . ?
N20 N22 Co12 110.0(8) . . ?
N20 N22 C65 104.5(11) . . ?
C65 N22 Co12 144.2(10) . . ?
Co5 N23 Co11 123.3(5) . . ?
N24 N23 Co5 120.7(9) . . ?
N24 N23 Co11 115.6(9) . . ?
N25 N24 N23 177.8(18) . . ?
N27 N26 Co3 129.1(10) . . ?
N27 N26 N28 106.7(12) . . ?
N28 N26 Co3 123.8(9) . . ?
N26 N27 Co9 129.2(10) . . ?
N26 N27 N29 107.8(11) . . ?
N29 N27 Co9 122.5(9) . . ?
N26 N28 Co2 105.5(9) . . ?
C63 N28 Co2 150.2(11) . . ?
C63 N28 N26 103.9(11) . . ?
N27 N29 Co8 106.9(8) . . ?
C63 N29 Co8 147.5(11) . . ?
C63 N29 N27 105.2(12) . . ?
Co1 N30 Co7 106.2(5) . . ?
N31 N30 Co1 128.9(10) . . ?
N31 N30 Co7 124.9(10) . . ?
N32 N31 N30 174.5(17) . . ?
N3 C1 H1 117.9 . . ?
N3 C1 C2 124.1(13) . . ?
C2 C1 H1 117.9 . . ?
C1 C2 H2 122.0 . . ?
C1 C2 C3 115.9(15) . . ?
C3 C2 H2 122.0 . . ?
C2 C3 H3 118.9 . . ?
C4 C3 C2 122.3(14) . . ?
C4 C3 H3 118.9 . . ?
C3 C4 C5 116.4(13) . . ?
C3 C4 C7 129.8(14) . . ?
C5 C4 C7 113.8(14) . . ?
N3 C5 C4 121.7(14) . . ?
N3 C5 C6 116.7(13) . . ?
C6 C5 C4 121.4(12) . . ?
O9 C6 C5 117.6(11) . . ?
O9 C6 C9 121.3(14) . . ?
C9 C6 C5 121.1(13) . . ?
C4 C7 H7 118.5 . . ?
C8 C7 C4 122.9(14) . . ?
C8 C7 H7 118.5 . . ?
C7 C8 H8 118.2 . . ?
C7 C8 C9 123.5(13) . . ?
C9 C8 H8 118.2 . . ?
C6 C9 C8 116.9(14) . . ?
C6 C9 C10 123.1(13) . . ?
C8 C9 C10 119.9(12) . . ?
C9 C10 H10 107.6 . . ?
C9 C10 C12 108.4(12) . . ?
C11 C10 C9 111.6(13) . . ?
C11 C10 H10 107.6 . . ?
C11 C10 C12 113.7(12) . . ?
C12 C10 H10 107.6 . . ?
C10 C11 H11A 109.5 . . ?
C10 C11 H11B 109.5 . . ?
C10 C11 H11C 109.5 . . ?
H11A C11 H11B 109.5 . . ?
H11A C11 H11C 109.5 . . ?
H11B C11 H11C 109.5 . . ?
C13 C12 C10 120.0(12) . . ?
C17 C12 C10 123.6(13) . . ?
C17 C12 C13 116.2(14) . . ?
O7 C13 C12 119.4(13) . . ?
O7 C13 C14 117.5(13) . . ?
C14 C13 C12 123.1(13) . . ?
N8 C14 C13 117.7(12) . . ?
N8 C14 C15 125.2(14) . . ?
C13 C14 C15 117.2(13) . . ?
C14 C15 C18 112.7(13) . . ?
C16 C15 C14 118.1(14) . . ?
C16 C15 C18 129.1(13) . . ?
C15 C16 H16 118.5 . . ?
C17 C16 C15 123.0(14) . . ?
C17 C16 H16 118.5 . . ?
C12 C17 H17 119.1 . . ?
C16 C17 C12 121.8(14) . . ?
C16 C17 H17 119.1 . . ?
C15 C18 H18 119.0 . . ?
C19 C18 C15 121.9(14) . . ?
C19 C18 H18 119.0 . . ?
C18 C19 H19 120.3 . . ?
C18 C19 C20 119.4(15) . . ?
C20 C19 H19 120.3 . . ?
N8 C20 C19 121.7(14) . . ?
N8 C20 H20 119.2 . . ?
C19 C20 H20 119.2 . . ?
N4 C21 H21 118.6 . . ?
N4 C21 C22 122.8(15) . . ?
C22 C21 H21 118.6 . . ?
C21 C22 H22 122.1 . . ?
C21 C22 C23 115.8(15) . . ?
C23 C22 H22 122.1 . . ?
C22 C23 H23 117.7 . . ?
C24 C23 C22 124.5(15) . . ?
C24 C23 H23 117.7 . . ?
C23 C24 C25 113.5(14) . . ?
C23 C24 C26 127.9(15) . . ?
C26 C24 C25 118.5(14) . . ?
N4 C25 C24 122.3(13) . . ?
N4 C25 C29 119.0(13) . . ?
C29 C25 C24 118.7(13) . . ?
C24 C26 H26 119.5 . . ?
C27 C26 C24 121.0(15) . . ?
C27 C26 H26 119.5 . . ?
C26 C27 H27 119.0 . . ?
C26 C27 C28 122.1(15) . . ?
C28 C27 H27 119.0 . . ?
C27 C28 C30 122.2(13) . . ?
C29 C28 C27 120.5(14) . . ?
C29 C28 C30 117.3(13) . . ?
O11 C29 C25 116.8(13) . . ?
O11 C29 C28 124.4(14) . . ?
C28 C29 C25 118.8(14) . . ?
C28 C30 H30 105.1 . . ?
C28 C30 C31 118.3(13) . . ?
C28 C30 C110 110.9(11) . . ?
C31 C30 H30 105.1 . . ?
C110 C30 H30 105.1 . . ?
C110 C30 C31 111.3(12) . . ?
C30 C31 H31A 109.5 . . ?
C30 C31 H31B 109.5 . . ?
C30 C31 H31C 109.5 . . ?
H31A C31 H31B 109.5 . . ?
H31A C31 H31C 109.5 . . ?
H31B C31 H31C 109.5 . . ?
C35 C32 H32 119.8 . . ?
C37 C32 H32 119.8 . . ?
C37 C32 C35 120.4(14) . . ?
C34 C33 H33 119.9 . . ?
C34 C33 C110 120.3(14) . . ?
C110 C33 H33 119.9 . . ?
C33 C34 H34 118.7 . . ?
C35 C34 C33 122.6(14) . . ?
C35 C34 H34 118.7 . . ?
C32 C35 C39 118.2(14) . . ?
C34 C35 C32 123.6(14) . . ?
C34 C35 C39 118.2(13) . . ?
N35 N36 N33 126.6(17) . . ?
N35 N34 N33 124.8(16) . . ?
C32 C37 H37 121.5 . . ?
C32 C37 C38 117.0(13) . . ?
C38 C37 H37 121.5 . . ?
N5 C38 C37 122.8(15) . . ?
N5 C38 H38 118.6 . . ?
C37 C38 H38 118.6 . . ?
N5 C39 C35 119.4(12) . . ?
N5 C39 C40 119.6(13) . . ?
C35 C39 C40 120.7(14) . . ?
O13 C40 C39 116.6(13) . . ?
O13 C40 C110 124.4(13) . . ?
C110 C40 C39 119.0(13) . . ?
N6 C41 H41 119.2 . . ?
N6 C41 C42 121.6(15) . . ?
C42 C41 H41 119.2 . . ?
C41 C42 H42 120.4 . . ?
C43 C42 C41 119.1(15) . . ?
C43 C42 H42 120.4 . . ?
C42 C43 H43 119.8 . . ?
C42 C43 C44 120.4(15) . . ?
C44 C43 H43 119.8 . . ?
C45 C44 C43 117.0(14) . . ?
C49 C44 C43 125.1(15) . . ?
C49 C44 C45 117.8(14) . . ?
N6 C45 C44 121.8(14) . . ?
N6 C45 C46 118.7(14) . . ?
C46 C45 C44 119.5(14) . . ?
O15 C46 C45 115.3(13) . . ?
O15 C46 C47 120.9(13) . . ?
C45 C46 C47 123.7(15) . . ?
C46 C47 C48 114.8(14) . . ?
C46 C47 C50 118.7(13) . . ?
C48 C47 C50 126.3(14) . . ?
C47 C48 H48 118.7 . . ?
C49 C48 C47 122.6(15) . . ?
C49 C48 H48 118.7 . . ?
C44 C49 H49 119.6 . . ?
C48 C49 C44 120.9(15) . . ?
C48 C49 H49 119.6 . . ?
C47 C50 H50 108.0 . . ?
C47 C50 C51 112.1(12) . . ?
C51 C50 H50 108.0 . . ?
C52 C50 C47 110.5(13) . . ?
C52 C50 H50 108.0 . . ?
C52 C50 C51 110.0(12) . . ?
C50 C51 H51A 109.5 . . ?
C50 C51 H51B 109.5 . . ?
C50 C51 H51C 109.5 . . ?
H51A C51 H51B 109.5 . . ?
H51A C51 H51C 109.5 . . ?
H51B C51 H51C 109.5 . . ?
C53 C52 C50 120.0(14) . . ?
C57 C52 C50 122.5(14) . . ?
C57 C52 C53 117.4(14) . . ?
C52 C53 H53 117.4 . . ?
C54 C53 C52 125.1(15) . . ?
C54 C53 H53 117.4 . . ?
C53 C54 H54 120.4 . . ?
C53 C54 C55 119.2(15) . . ?
C55 C54 H54 120.4 . . ?
C54 C55 C56 117.8(14) . . ?
C54 C55 C58 128.4(14) . . ?
C56 C55 C58 113.7(14) . . ?
N7 C56 C55 120.3(13) . . ?
N7 C56 C57 119.8(13) . . ?
C57 C56 C55 119.8(14) . . ?
O17 C57 C52 124.7(13) . . ?
O17 C57 C56 114.8(13) . . ?
C52 C57 C56 120.4(14) . . ?
C55 C58 H58 120.2 . . ?
C59 C58 C55 119.7(14) . . ?
C59 C58 H58 120.2 . . ?
C58 C59 H59 119.6 . . ?
C58 C59 C60 120.7(15) . . ?
C60 C59 H59 119.6 . . ?
N7 C60 C59 122.6(15) . . ?
N7 C60 H60 118.7 . . ?
C59 C60 H60 118.7 . . ?
N17 C61 N18 106.0(13) . . ?
N17 C61 C62 127.3(13) . . ?
N18 C61 C62 126.7(13) . . ?
C61 C62 H62A 109.5 . . ?
C61 C62 H62B 109.5 . . ?
C61 C62 H62C 109.5 . . ?
H62A C62 H62B 109.5 . . ?
H62A C62 H62C 109.5 . . ?
H62B C62 H62C 109.5 . . ?
N28 C63 C64 118.4(14) . . ?
N29 C63 N28 115.5(14) . . ?
N29 C63 C64 125.3(15) . . ?
C63 C64 H64A 109.5 . . ?
C63 C64 H64B 109.5 . . ?
C63 C64 H64C 109.5 . . ?
H64A C64 H64B 109.5 . . ?
H64A C64 H64C 109.5 . . ?
H64B C64 H64C 109.5 . . ?
N21 C65 N22 109.9(11) . . ?
N21 C65 C66 125.8(13) . . ?
N22 C65 C66 124.3(13) . . ?
C65 C66 H66A 109.5 . . ?
C65 C66 H66B 109.5 . . ?
C65 C66 H66C 109.5 . . ?
H66A C66 H66B 109.5 . . ?
H66A C66 H66C 109.5 . . ?
H66B C66 H66C 109.5 . . ?
N14 C67 H67 119.0 . . ?
C68 C67 N14 122.0(15) . . ?
C68 C67 H67 119.0 . . ?
C67 C68 H68 119.1 . . ?
C67 C68 C69 121.7(16) . . ?
C69 C68 H68 119.1 . . ?
C68 C69 H69 120.7 . . ?
C68 C69 C70 118.6(15) . . ?
C70 C69 H69 120.7 . . ?
C69 C70 C71 117.2(14) . . ?
C69 C70 C72 126.1(15) . . ?
C71 C70 C72 116.3(14) . . ?
N14 C71 C70 124.8(15) . . ?
N14 C71 C75 113.9(14) . . ?
C70 C71 C75 121.3(14) . . ?
C70 C72 H72 119.7 . . ?
C73 C72 C70 120.7(16) . . ?
C73 C72 H72 119.7 . . ?
C72 C73 H73 116.5 . . ?
C72 C73 C74 127.0(16) . . ?
C74 C73 H73 116.5 . . ?
C73 C74 C76 122.1(13) . . ?
C75 C74 C73 113.7(14) . . ?
C75 C74 C76 124.2(14) . . ?
O18 C75 C71 119.1(13) . . ?
O18 C75 C74 120.2(14) . . ?
C71 C75 C74 120.5(14) . . ?
C74 C76 H76 106.4 . . ?
C74 C76 C77 115.0(14) . . ?
C74 C76 C79 110.3(12) . . ?
C77 C76 H76 106.4 . . ?
C77 C76 C79 111.7(13) . . ?
C79 C76 H76 106.4 . . ?
C76 C77 H77A 109.5 . . ?
C76 C77 H77B 109.5 . . ?
C76 C77 H77C 109.5 . . ?
H77A C77 H77B 109.5 . . ?
H77A C77 H77C 109.5 . . ?
H77B C77 H77C 109.5 . . ?
O16 C78 C79 122.6(13) . . ?
O16 C78 C83 117.2(14) . . ?
C79 C78 C83 119.5(14) . . ?
C78 C79 C76 118.2(13) . . ?
C78 C79 C80 117.3(14) . . ?
C80 C79 C76 124.5(15) . . ?
C79 C80 H80 119.1 . . ?
C81 C80 C79 121.7(16) . . ?
C81 C80 H80 119.1 . . ?
C80 C81 H81 119.1 . . ?
C80 C81 C82 121.7(15) . . ?
C82 C81 H81 119.1 . . ?
C81 C82 C83 116.7(14) . . ?
C81 C82 C86 125.9(14) . . ?
C83 C82 C86 117.4(15) . . ?
N11 C83 C78 116.3(13) . . ?
N11 C83 C82 121.6(13) . . ?
C82 C83 C78 122.0(15) . . ?
N11 C84 H84 117.7 . . ?
N11 C84 C85 124.6(16) . . ?
C85 C84 H84 117.7 . . ?
C84 C85 H85 119.6 . . ?
C86 C85 C84 120.9(15) . . ?
C86 C85 H85 119.6 . . ?
C82 C86 H86 120.5 . . ?
C85 C86 C82 119.0(15) . . ?
C85 C86 H86 120.5 . . ?
N9 C87 H87 117.9 . . ?
N9 C87 C88 124.2(14) . . ?
C88 C87 H87 117.9 . . ?
C87 C88 H88 121.4 . . ?
C87 C88 C89 117.1(14) . . ?
C89 C88 H88 121.4 . . ?
C88 C89 H89 118.5 . . ?
C90 C89 C88 122.9(14) . . ?
C90 C89 H89 118.5 . . ?
C89 C90 C91 114.7(14) . . ?
C89 C90 C92 124.4(14) . . ?
C91 C90 C92 120.7(14) . . ?
N9 C91 C95 115.4(13) . . ?
C90 C91 N9 125.3(14) . . ?
C90 C91 C95 119.1(14) . . ?
C90 C92 H92 120.2 . . ?
C93 C92 C90 119.6(14) . . ?
C93 C92 H92 120.2 . . ?
C92 C93 H93 118.7 . . ?
C92 C93 C94 122.6(13) . . ?
C94 C93 H93 118.7 . . ?
C93 C94 C95 116.2(13) . . ?
C93 C94 C96 124.8(13) . . ?
C95 C94 C96 119.0(12) . . ?
O12 C95 C91 117.6(12) . . ?
O12 C95 C94 121.0(13) . . ?
C94 C95 C91 121.3(13) . . ?
C94 C96 H96 107.0 . . ?
C94 C96 C98 109.2(12) . . ?
C97 C96 C94 113.3(12) . . ?
C97 C96 H96 107.0 . . ?
C97 C96 C98 113.1(12) . . ?
C98 C96 H96 107.0 . . ?
C96 C97 H97A 109.5 . . ?
C96 C97 H97B 109.5 . . ?
C96 C97 H97C 109.5 . . ?
H97A C97 H97B 109.5 . . ?
H97A C97 H97C 109.5 . . ?
H97B C97 H97C 109.5 . . ?
C99 C98 C96 123.8(14) . . ?
C99 C98 C103 116.3(14) . . ?
C103 C98 C96 119.9(12) . . ?
O14 C99 C98 123.7(14) . . ?
O14 C99 C100 118.2(13) . . ?
C98 C99 C100 118.1(14) . . ?
N12 C100 C99 114.0(13) . . ?
N12 C100 C101 122.7(14) . . ?
C101 C100 C99 123.3(14) . . ?
C102 C101 C100 117.7(15) . . ?
C104 C101 C100 115.2(14) . . ?
C104 C101 C102 127.0(15) . . ?
C101 C102 H102 120.2 . . ?
C103 C102 C101 119.5(15) . . ?
C103 C102 H102 120.2 . . ?
C98 C103 H103 117.5 . . ?
C102 C103 C98 125.1(14) . . ?
C102 C103 H103 117.4 . . ?
C101 C104 H104 118.1 . . ?
C101 C104 C105 123.8(16) . . ?
C105 C104 H104 118.1 . . ?
C104 C105 H105 120.7 . . ?
C104 C105 C106 118.6(16) . . ?
C106 C105 H105 120.7 . . ?
N12 C106 C105 122.9(15) . . ?
N12 C106 H106 118.5 . . ?
C105 C106 H106 118.5 . . ?
N10 C107 H107 118.6 . . ?
N10 C107 C108 122.8(15) . . ?
C108 C107 H107 118.6 . . ?
C107 C108 H108 121.0 . . ?
C109 C108 C107 118.1(14) . . ?
C109 C108 H108 121.0 . . ?
C108 C109 H109 119.8 . . ?
C108 C109 C116 120.4(14) . . ?
C116 C109 H109 119.8 . . ?
C33 C110 C30 116.4(13) . . ?
C40 C110 C30 124.5(13) . . ?
C40 C110 C33 119.1(13) . . ?
N10 C111 C112 119.8(13) . . ?
N10 C111 C116 119.4(13) . . ?
C116 C111 C112 120.8(14) . . ?
O10 C112 C111 114.3(12) . . ?
O10 C112 C113 127.9(13) . . ?
C113 C112 C111 117.7(14) . . ?
C112 C113 C114 118.8(14) . . ?
C112 C113 C117 119.2(13) . . ?
C114 C113 C117 121.8(13) . . ?
C113 C114 H114 117.2 . . ?
C115 C114 C113 125.6(15) . . ?
C115 C114 H114 117.2 . . ?
C114 C115 H115 120.9 . . ?
C114 C115 C116 118.1(14) . . ?
C116 C115 H115 120.9 . . ?
C111 C116 C109 116.8(14) . . ?
C115 C116 C109 123.7(14) . . ?
C115 C116 C111 119.0(14) . . ?
C113 C117 H117 109.4 . . ?
C118 C117 C113 110.4(12) . . ?
C118 C117 H117 109.4 . . ?
C118 C117 C119 111.7(13) . . ?
C119 C117 C113 106.5(12) . . ?
C119 C117 H117 109.4 . . ?
C117 C118 H11D 109.5 . . ?
C117 C118 H11E 109.5 . . ?
C117 C118 H11F 109.5 . . ?
H11D C118 H11E 109.5 . . ?
H11D C118 H11F 109.5 . . ?
H11E C118 H11F 109.5 . . ?
C120 C119 C117 128.0(14) . . ?
C120 C119 C127 116.4(15) . . ?
C127 C119 C117 115.6(13) . . ?
C119 C120 H120 117.6 . . ?
C121 C120 C119 124.8(16) . . ?
C121 C120 H120 117.6 . . ?
C120 C121 H121 119.3 . . ?
C120 C121 C122 121.4(15) . . ?
C122 C121 H121 119.3 . . ?
C121 C122 C123 128.6(15) . . ?
C121 C122 C126 117.9(15) . . ?
C123 C122 C126 113.5(15) . . ?
C122 C123 H123 119.6 . . ?
C124 C123 C122 120.8(15) . . ?
C124 C123 H123 119.6 . . ?
C123 C124 H124 119.3 . . ?
C123 C124 C125 121.4(17) . . ?
C125 C124 H124 119.3 . . ?
N13 C125 C124 121.8(16) . . ?
N13 C125 H125 119.1 . . ?
C124 C125 H125 119.1 . . ?
N13 C126 C122 121.6(15) . . ?
N13 C126 C127 119.8(14) . . ?
C127 C126 C122 118.6(15) . . ?
O8 C127 C119 124.8(14) . . ?
O8 C127 C126 114.6(14) . . ?
C119 C127 C126 120.5(14) . . ?

loop_
_geom_bond_atom_site_label_1
_geom_bond_atom_site_label_2
_geom_bond_distance
_geom_bond_site_symmetry_2
_geom_bond_publ_flag
Co1 O1 2.131(9) . ?
Co1 O7 2.031(8) . ?
Co1 O9 2.062(9) . ?
Co1 O19 1.994(9) . ?
Co1 N30 2.083(12) . ?
Co2 O2 2.114(9) . ?
Co2 O9 2.071(9) . ?
Co2 O11 2.076(9) . ?
Co2 N3 2.093(11) . ?
Co2 N4 2.166(11) . ?
Co2 N28 2.124(12) . ?
Co3 O2 2.095(9) . ?
Co3 O11 2.061(9) . ?
Co3 O13 2.056(9) . ?
Co3 N33 2.048(11) . ?
Co3 N15 2.135(12) . ?
Co3 N26 2.108(12) . ?
Co4 O3 2.160(9) . ?
Co4 O13 2.127(9) . ?
Co4 O15 2.097(9) . ?
Co4 N5 2.123(11) . ?
Co4 N6 2.129(12) . ?
Co4 N17 2.152(11) . ?
Co5 O3 1.981(9) . ?
Co5 O15 2.037(10) . ?
Co5 O17 2.003(8) . ?
Co5 N19 2.071(11) . ?
Co5 N23 2.080(11) . ?
Co6 O1 2.144(9) . ?
Co6 O7 2.051(9) . ?
Co6 O17 2.086(9) . ?
Co6 N7 2.101(12) . ?
Co6 N8 2.162(11) . ?
Co6 N21 2.133(12) . ?
Co7 O4 2.101(9) . ?
Co7 O8 2.031(10) . ?
Co7 O10 2.030(9) . ?
Co7 O19 1.989(10) . ?
Co7 N30 2.110(11) . ?
Co8 O5 2.127(9) . ?
Co8 O10 2.060(9) . ?
Co8 O12 2.039(9) . ?
Co8 N9 2.134(11) . ?
Co8 N10 2.113(12) . ?
Co8 N29 2.097(12) . ?
Co9 O5 2.090(9) . ?
Co9 O12 2.062(9) . ?
Co9 O14 2.077(9) . ?
Co9 N35 2.101(12) . ?
Co9 N16 2.126(12) . ?
Co9 N27 2.107(12) . ?
Co10 O6 2.167(8) . ?
Co10 O14 2.067(9) . ?
Co10 O16 2.056(9) . ?
Co10 N11 2.105(11) . ?
Co10 N12 2.084(12) . ?
Co10 N18 2.101(12) . ?
Co11 O6 1.991(9) . ?
Co11 O16 2.021(9) . ?
Co11 O18 1.970(10) . ?
Co11 N20 2.120(11) . ?
Co11 N23 2.128(12) . ?
Co12 O4 2.138(9) . ?
Co12 O8 2.050(9) . ?
Co12 O18 2.121(9) . ?
Co12 N13 2.167(12) . ?
Co12 N14 2.061(12) . ?
Co12 N22 2.059(11) . ?
O1 N1 1.276(13) . ?
O2 N1 1.312(13) . ?
O3 N1 1.290(13) . ?
O4 N2 1.282(13) . ?
O5 N2 1.306(13) . ?
O6 N2 1.305(13) . ?
O7 C13 1.361(14) . ?
O8 C127 1.328(16) . ?
O9 C6 1.382(14) . ?
O10 C112 1.352(16) . ?
O11 C29 1.316(15) . ?
O12 C95 1.361(15) . ?
O13 C40 1.334(15) . ?
O14 C99 1.363(15) . ?
O15 C46 1.339(16) . ?
O16 C78 1.369(15) . ?
O17 C57 1.355(16) . ?
O18 C75 1.379(15) . ?
N33 N36 1.264(14) . ?
N33 N34 1.280(14) . ?
N35 N36 1.262(14) . ?
N35 N34 1.267(14) . ?
N3 C1 1.278(16) . ?
N3 C5 1.351(16) . ?
N4 C21 1.311(16) . ?
N4 C25 1.330(17) . ?
N5 C38 1.251(15) . ?
N5 C39 1.371(16) . ?
N6 C41 1.318(17) . ?
N6 C45 1.358(17) . ?
N7 C56 1.381(17) . ?
N7 C60 1.180(15) . ?
N8 C14 1.337(16) . ?
N8 C20 1.315(16) . ?
N9 C87 1.349(16) . ?
N9 C91 1.387(16) . ?
N10 C107 1.266(15) . ?
N10 C111 1.337(17) . ?
N11 C83 1.383(17) . ?
N11 C84 1.311(17) . ?
N12 C100 1.392(17) . ?
N12 C106 1.307(17) . ?
N13 C125 1.307(17) . ?
N13 C126 1.337(17) . ?
N14 C67 1.356(17) . ?
N14 C71 1.319(17) . ?
N15 N16 1.272(14) . ?
N15 N17 1.316(14) . ?
N16 N18 1.322(14) . ?
N17 C61 1.332(16) . ?
N18 C61 1.366(17) . ?
N19 N20 1.329(14) . ?
N19 N21 1.327(13) . ?
N20 N22 1.337(14) . ?
N21 C65 1.295(17) . ?
N22 C65 1.344(15) . ?
N23 N24 1.263(15) . ?
N24 N25 1.142(16) . ?
N26 N27 1.296(14) . ?
N26 N28 1.441(14) . ?
N27 N29 1.441(15) . ?
N28 C63 1.307(17) . ?
N29 C63 1.235(15) . ?
N30 N31 1.312(16) . ?
N31 N32 1.200(17) . ?
C1 H1 0.9300 . ?
C1 C2 1.381(17) . ?
C2 H2 0.9300 . ?
C2 C3 1.412(18) . ?
C3 H3 0.9300 . ?
C3 C4 1.329(19) . ?
C4 C5 1.423(17) . ?
C4 C7 1.450(18) . ?
C5 C6 1.411(19) . ?
C6 C9 1.388(18) . ?
C7 H7 0.9300 . ?
C7 C8 1.312(18) . ?
C8 H8 0.9300 . ?
C8 C9 1.394(17) . ?
C9 C10 1.500(19) . ?
C10 H10 0.9800 . ?
C10 C11 1.482(18) . ?
C10 C12 1.552(19) . ?
C11 H11A 0.9600 . ?
C11 H11B 0.9600 . ?
C11 H11C 0.9600 . ?
C12 C13 1.413(18) . ?
C12 C17 1.390(18) . ?
C13 C14 1.403(18) . ?
C14 C15 1.436(18) . ?
C15 C16 1.380(18) . ?
C15 C18 1.461(19) . ?
C16 H16 0.9300 . ?
C16 C17 1.349(18) . ?
C17 H17 0.9300 . ?
C18 H18 0.9300 . ?
C18 C19 1.313(18) . ?
C19 H19 0.9300 . ?
C19 C20 1.444(18) . ?
C20 H20 0.9300 . ?
C21 H21 0.9300 . ?
C21 C22 1.391(18) . ?
C22 H22 0.9300 . ?
C22 C23 1.40(2) . ?
C23 H23 0.9300 . ?
C23 C24 1.378(19) . ?
C24 C25 1.451(19) . ?
C24 C26 1.379(19) . ?
C25 C29 1.433(18) . ?
C26 H26 0.9300 . ?
C26 C27 1.332(18) . ?
C27 H27 0.9300 . ?
C27 C28 1.403(18) . ?
C28 C29 1.355(19) . ?
C28 C30 1.493(18) . ?
C30 H30 0.9800 . ?
C30 C31 1.531(18) . ?
C30 C110 1.508(18) . ?
C31 H31A 0.9600 . ?
C31 H31B 0.9600 . ?
C31 H31C 0.9600 . ?
C32 H32 0.9300 . ?
C32 C35 1.381(18) . ?
C32 C37 1.373(18) . ?
C33 H33 0.9300 . ?
C33 C34 1.374(17) . ?
C33 C110 1.424(18) . ?
C34 H34 0.9300 . ?
C34 C35 1.365(18) . ?
C35 C39 1.424(18) . ?
C37 H37 0.9300 . ?
C37 C38 1.443(18) . ?
C38 H38 0.9300 . ?
C39 C40 1.427(18) . ?
C40 C110 1.396(18) . ?
C41 H41 0.9300 . ?
C41 C42 1.442(19) . ?
C42 H42 0.9300 . ?
C42 C43 1.344(19) . ?
C43 H43 0.9300 . ?
C43 C44 1.422(19) . ?
C44 C45 1.421(19) . ?
C44 C49 1.385(19) . ?
C45 C46 1.381(19) . ?
C46 C47 1.394(19) . ?
C47 C48 1.416(19) . ?
C47 C50 1.496(19) . ?
C48 H48 0.9300 . ?
C48 C49 1.378(19) . ?
C49 H49 0.9300 . ?
C50 H50 0.9800 . ?
C50 C51 1.569(18) . ?
C50 C52 1.480(18) . ?
C51 H51A 0.9600 . ?
C51 H51B 0.9600 . ?
C51 H51C 0.9600 . ?
C52 C53 1.405(19) . ?
C52 C57 1.373(18) . ?
C53 H53 0.9300 . ?
C53 C54 1.337(18) . ?
C54 H54 0.9300 . ?
C54 C55 1.412(19) . ?
C55 C56 1.444(19) . ?
C55 C58 1.451(19) . ?
C56 C57 1.422(18) . ?
C58 H58 0.9300 . ?
C58 C59 1.314(18) . ?
C59 H59 0.9300 . ?
C59 C60 1.415(19) . ?
C60 H60 0.9300 . ?
C61 C62 1.523(18) . ?
C62 H62A 0.9600 . ?
C62 H62B 0.9600 . ?
C62 H62C 0.9600 . ?
C63 C64 1.482(18) . ?
C64 H64A 0.9600 . ?
C64 H64B 0.9600 . ?
C64 H64C 0.9600 . ?
C65 C66 1.472(17) . ?
C66 H66A 0.9600 . ?
C66 H66B 0.9600 . ?
C66 H66C 0.9600 . ?
C67 H67 0.9300 . ?
C67 C68 1.332(18) . ?
C68 H68 0.9300 . ?
C68 C69 1.341(19) . ?
C69 H69 0.9300 . ?
C69 C70 1.354(19) . ?
C70 C71 1.380(19) . ?
C70 C72 1.467(19) . ?
C71 C75 1.409(19) . ?
C72 H72 0.9300 . ?
C72 C73 1.222(19) . ?
C73 H73 0.9300 . ?
C73 C74 1.444(19) . ?
C74 C75 1.417(18) . ?
C74 C76 1.477(19) . ?
C76 H76 0.9800 . ?
C76 C77 1.504(19) . ?
C76 C79 1.537(19) . ?
C77 H77A 0.9600 . ?
C77 H77B 0.9600 . ?
C77 H77C 0.9600 . ?
C78 C79 1.39(2) . ?
C78 C83 1.396(18) . ?
C79 C80 1.399(18) . ?
C80 H80 0.9300 . ?
C80 C81 1.368(19) . ?
C81 H81 0.9300 . ?
C81 C82 1.38(2) . ?
C82 C83 1.394(18) . ?
C82 C86 1.417(19) . ?
C84 H84 0.9300 . ?
C84 C85 1.355(18) . ?
C85 H85 0.9300 . ?
C85 C86 1.312(19) . ?
C86 H86 0.9300 . ?
C87 H87 0.9300 . ?
C87 C88 1.371(18) . ?
C88 H88 0.9300 . ?
C88 C89 1.383(19) . ?
C89 H89 0.9300 . ?
C89 C90 1.373(19) . ?
C90 C91 1.379(18) . ?
C90 C92 1.385(18) . ?
C91 C95 1.418(18) . ?
C92 H92 0.9300 . ?
C92 C93 1.372(18) . ?
C93 H93 0.9300 . ?
C93 C94 1.411(18) . ?
C94 C95 1.409(18) . ?
C94 C96 1.534(18) . ?
C96 H96 0.9800 . ?
C96 C97 1.522(17) . ?
C96 C98 1.54(2) . ?
C97 H97A 0.9600 . ?
C97 H97B 0.9600 . ?
C97 H97C 0.9600 . ?
C98 C99 1.369(18) . ?
C98 C103 1.447(18) . ?
C99 C100 1.412(19) . ?
C100 C101 1.411(18) . ?
C101 C102 1.364(19) . ?
C101 C104 1.337(19) . ?
C102 H102 0.9300 . ?
C102 C103 1.327(19) . ?
C103 H103 0.9300 . ?
C104 H104 0.9300 . ?
C104 C105 1.334(18) . ?
C105 H105 0.9300 . ?
C105 C106 1.381(18) . ?
C106 H106 0.9300 . ?
C107 H107 0.9300 . ?
C107 C108 1.413(19) . ?
C108 H108 0.9300 . ?
C108 C109 1.321(19) . ?
C109 H109 0.9300 . ?
C109 C116 1.427(18) . ?
C111 C112 1.434(17) . ?
C111 C116 1.419(19) . ?
C112 C113 1.376(19) . ?
C113 C114 1.401(19) . ?
C113 C117 1.546(17) . ?
C114 H114 0.9300 . ?
C114 C115 1.319(17) . ?
C115 H115 0.9300 . ?
C115 C116 1.408(19) . ?
C117 H117 0.9800 . ?
C117 C118 1.455(18) . ?
C117 C119 1.521(19) . ?
C118 H11D 0.9600 . ?
C118 H11E 0.9600 . ?
C118 H11F 0.9600 . ?
C119 C120 1.395(19) . ?
C119 C127 1.403(19) . ?
C120 H120 0.9300 . ?
C120 C121 1.348(19) . ?
C121 H121 0.9300 . ?
C121 C122 1.38(2) . ?
C122 C123 1.43(2) . ?
C122 C126 1.451(19) . ?
C123 H123 0.9300 . ?
C123 C124 1.33(2) . ?
C124 H124 0.9300 . ?
C124 C125 1.349(19) . ?
C125 H125 0.9300 . ?
C126 C127 1.45(2) . ?

loop_
_geom_torsion_atom_site_label_1
_geom_torsion_atom_site_label_2
_geom_torsion_atom_site_label_3
_geom_torsion_atom_site_label_4
_geom_torsion
_geom_torsion_site_symmetry_1
_geom_torsion_site_symmetry_2
_geom_torsion_site_symmetry_3
_geom_torsion_site_symmetry_4
_geom_torsion_publ_flag
Co1 O1 N1 O2 39.2(16) . . . . ?
Co1 O1 N1 O3 -135.9(10) . . . . ?
Co1 O7 C13 C12 -47(2) . . . . ?
Co1 O7 C13 C14 136.4(11) . . . . ?
Co1 O9 C6 C5 118.8(11) . . . . ?
Co1 O9 C6 C9 -62.5(15) . . . . ?
Co2 O2 N1 O1 15.0(18) . . . . ?
Co2 O2 N1 O3 -169.8(8) . . . . ?
Co2 O9 C6 C5 -9.0(14) . . . . ?
Co2 O9 C6 C9 169.7(11) . . . . ?
Co2 O11 C29 C25 -9.4(15) . . . . ?
Co2 O11 C29 C28 169.4(11) . . . . ?
Co2 N3 C1 C2 173.8(9) . . . . ?
Co2 N3 C5 C4 -174.0(10) . . . . ?
Co2 N3 C5 C6 11.3(16) . . . . ?
Co2 N4 C21 C22 -177.7(9) . . . . ?
Co2 N4 C25 C24 178.8(10) . . . . ?
Co2 N4 C25 C29 -0.6(16) . . . . ?
Co2 N28 C63 N29 -159.9(15) . . . . ?
Co2 N28 C63 C64 10(3) . . . . ?
Co3 O2 N1 O1 -160.3(9) . . . . ?
Co3 O2 N1 O3 14.9(16) . . . . ?
Co3 O11 C29 C25 128.8(11) . . . . ?
Co3 O11 C29 C28 -52(2) . . . . ?
Co3 O13 C40 C39 121.2(11) . . . . ?
Co3 O13 C40 C110 -55.8(17) . . . . ?
Co3 N33 N36 N35 -135(2) . . . . ?
Co3 N33 N34 N35 -22(4) . . . . ?
Co3 N15 N16 Co9 -1.6(18) . . . . ?
Co3 N15 N16 N18 171.6(9) . . . . ?
Co3 N15 N17 Co4 24.3(12) . . . . ?
Co3 N15 N17 C61 -170.7(9) . . . . ?
Co3 N26 N27 Co9 0.8(18) . . . . ?
Co3 N26 N27 N29 172.4(9) . . . . ?
Co3 N26 N28 Co2 -3.6(11) . . . . ?
Co3 N26 N28 C63 -178.5(9) . . . . ?
Co4 O3 N1 O1 -149.0(10) . . . . ?
Co4 O3 N1 O2 36.0(16) . . . . ?
Co4 O13 C40 C39 -7.5(15) . . . . ?
Co4 O13 C40 C110 175.5(11) . . . . ?
Co4 O15 C46 C45 -11.9(17) . . . . ?
Co4 O15 C46 C47 165.9(11) . . . . ?
Co4 N5 C38 C37 178.6(10) . . . . ?
Co4 N5 C39 C35 -177.5(10) . . . . ?
Co4 N5 C39 C40 -3.1(16) . . . . ?
Co4 N6 C41 C42 178.5(10) . . . . ?
Co4 N6 C45 C44 -175.5(12) . . . . ?
Co4 N6 C45 C46 4.0(18) . . . . ?
Co4 N17 C61 N18 157.2(11) . . . . ?
Co4 N17 C61 C62 -22(2) . . . . ?
Co5 O3 N1 O1 12.2(17) . . . . ?
Co5 O3 N1 O2 -162.8(8) . . . . ?
Co5 O15 C46 C45 143.5(11) . . . . ?
Co5 O15 C46 C47 -39(2) . . . . ?
Co5 O17 C57 C52 -52.7(17) . . . . ?
Co5 O17 C57 C56 124.9(11) . . . . ?
Co5 N19 N20 Co11 -1.3(14) . . . . ?
Co5 N19 N20 N22 173.3(8) . . . . ?
Co5 N19 N21 Co6 19.7(12) . . . . ?
Co5 N19 N21 C65 -170.8(9) . . . . ?
Co6 O1 N1 O2 -161.2(8) . . . . ?
Co6 O1 N1 O3 24(2) . . . . ?
Co6 O7 C13 C12 171.2(10) . . . . ?
Co6 O7 C13 C14 -5.3(17) . . . . ?
Co6 O17 C57 C52 175.0(12) . . . . ?
Co6 O17 C57 C56 -7.4(15) . . . . ?
Co6 N7 C56 C55 -178.7(10) . . . . ?
Co6 N7 C56 C57 4.0(16) . . . . ?
Co6 N7 C60 C59 180.0(10) . . . . ?
Co6 N8 C14 C13 -1.1(17) . . . . ?
Co6 N8 C14 C15 178.4(12) . . . . ?
Co6 N8 C20 C19 -173.0(10) . . . . ?
Co6 N21 C65 N22 160.7(11) . . . . ?
Co6 N21 C65 C66 -20(3) . . . . ?
Co7 O4 N2 O5 -44.4(15) . . . . ?
Co7 O4 N2 O6 137.1(10) . . . . ?
Co7 O8 C127 C119 44(2) . . . . ?
Co7 O8 C127 C126 -140.8(11) . . . . ?
Co7 O10 C112 C111 -120.3(11) . . . . ?
Co7 O10 C112 C113 55.7(19) . . . . ?
Co8 O5 N2 O4 -7.9(18) . . . . ?
Co8 O5 N2 O6 170.7(8) . . . . ?
Co8 O10 C112 C111 13.2(15) . . . . ?
Co8 O10 C112 C113 -170.9(13) . . . . ?
Co8 O12 C95 C91 12.0(17) . . . . ?
Co8 O12 C95 C94 -168.4(12) . . . . ?
Co8 N9 C87 C88 178.4(11) . . . . ?
Co8 N9 C91 C90 176.7(12) . . . . ?
Co8 N9 C91 C95 2.7(16) . . . . ?
Co8 N10 C107 C108 -169.6(10) . . . . ?
Co8 N10 C111 C112 -10.0(16) . . . . ?
Co8 N10 C111 C116 168.9(11) . . . . ?
Co8 N29 C63 N28 159.7(14) . . . . ?
Co8 N29 C63 C64 -9(3) . . . . ?
Co9 O5 N2 O4 161.1(8) . . . . ?
Co9 O5 N2 O6 -20.2(16) . . . . ?
Co9 O12 C95 C91 -126.9(12) . . . . ?
Co9 O12 C95 C94 53(2) . . . . ?
Co9 O14 C99 C98 58.3(17) . . . . ?
Co9 O14 C99 C100 -121.2(12) . . . . ?
Co9 N35 N36 N33 132(2) . . . . ?
Co9 N35 N34 N33 18(4) . . . . ?
Co9 N16 N18 Co10 -23.9(12) . . . . ?
Co9 N16 N18 C61 172.3(9) . . . . ?
Co9 N27 N29 Co8 4.0(11) . . . . ?
Co9 N27 N29 C63 178.5(10) . . . . ?
Co10 O6 N2 O4 145.8(9) . . . . ?
Co10 O6 N2 O5 -32.7(17) . . . . ?
Co10 O14 C99 C98 -173.4(11) . . . . ?
Co10 O14 C99 C100 7.1(16) . . . . ?
Co10 O16 C78 C79 -161.6(12) . . . . ?
Co10 O16 C78 C83 8.8(17) . . . . ?
Co10 N11 C83 C78 -9.7(17) . . . . ?
Co10 N11 C83 C82 174.6(12) . . . . ?
Co10 N11 C84 C85 -175.5(11) . . . . ?
Co10 N12 C100 C99 -7.1(15) . . . . ?
Co10 N12 C100 C101 173.8(11) . . . . ?
Co10 N12 C106 C105 -174.2(11) . . . . ?
Co10 N18 C61 N17 -156.1(10) . . . . ?
Co10 N18 C61 C62 23(2) . . . . ?
Co11 O6 N2 O4 -14.9(17) . . . . ?
Co11 O6 N2 O5 166.6(8) . . . . ?
Co11 O16 C78 C79 36(2) . . . . ?
Co11 O16 C78 C83 -153.8(11) . . . . ?
Co11 O18 C75 C71 -122.0(12) . . . . ?
Co11 O18 C75 C74 52.7(17) . . . . ?
Co11 N20 N22 Co12 -17.8(13) . . . . ?
Co11 N20 N22 C65 172.0(9) . . . . ?
Co12 O4 N2 O5 159.2(8) . . . . ?
Co12 O4 N2 O6 -19(2) . . . . ?
Co12 O8 C127 C119 -167.8(12) . . . . ?
Co12 O8 C127 C126 7.6(16) . . . . ?
Co12 O18 C75 C71 9.1(16) . . . . ?
Co12 O18 C75 C74 -176.2(11) . . . . ?
Co12 N13 C125 C124 177.0(11) . . . . ?
Co12 N13 C126 C122 177.9(11) . . . . ?
Co12 N13 C126 C127 -0.5(17) . . . . ?
Co12 N14 C67 C68 -170.6(12) . . . . ?
Co12 N14 C71 C70 173.2(12) . . . . ?
Co12 N14 C71 C75 -9.6(17) . . . . ?
Co12 N22 C65 N21 -161.1(12) . . . . ?
Co12 N22 C65 C66 20(2) . . . . ?
O7 C13 C14 N8 4(2) . . . . ?
O7 C13 C14 C15 -175.3(13) . . . . ?
O9 C6 C9 C8 -178.2(11) . . . . ?
O9 C6 C9 C10 6(2) . . . . ?
O10 C112 C113 C114 -177.9(14) . . . . ?
O10 C112 C113 C117 -2(2) . . . . ?
O13 C40 C110 C30 -3(2) . . . . ?
O13 C40 C110 C33 178.1(13) . . . . ?
O14 C99 C100 N12 0.0(19) . . . . ?
O14 C99 C100 C101 179.1(13) . . . . ?
O15 C46 C47 C48 -179.6(13) . . . . ?
O15 C46 C47 C50 -4(2) . . . . ?
O16 C78 C79 C76 0(2) . . . . ?
O16 C78 C79 C80 -179.2(13) . . . . ?
O16 C78 C83 N11 1(2) . . . . ?
O16 C78 C83 C82 176.5(13) . . . . ?
N3 C1 C2 C3 -2(2) . . . . ?
N3 C5 C6 O9 -1.7(19) . . . . ?
N3 C5 C6 C9 179.7(13) . . . . ?
N4 C21 C22 C23 1(2) . . . . ?
N4 C25 C29 O11 7(2) . . . . ?
N4 C25 C29 C28 -172.2(13) . . . . ?
N5 C39 C40 O13 7(2) . . . . ?
N5 C39 C40 C110 -175.4(13) . . . . ?
N6 C41 C42 C43 -1(2) . . . . ?
N6 C45 C46 O15 5(2) . . . . ?
N6 C45 C46 C47 -172.7(13) . . . . ?
N7 C56 C57 O17 2.2(19) . . . . ?
N7 C56 C57 C52 179.9(13) . . . . ?
N8 C14 C15 C16 174.9(14) . . . . ?
N8 C14 C15 C18 -3(2) . . . . ?
N9 C87 C88 C89 -4(2) . . . . ?
N9 C91 C95 O12 -10(2) . . . . ?
N9 C91 C95 C94 170.7(14) . . . . ?
N10 C107 C108 C109 -3(2) . . . . ?
N10 C111 C112 O10 -2(2) . . . . ?
N10 C111 C112 C113 -178.2(14) . . . . ?
N10 C111 C116 C109 7(2) . . . . ?
N10 C111 C116 C115 178.8(14) . . . . ?
N11 C84 C85 C86 -1(3) . . . . ?
N12 C100 C101 C102 177.9(13) . . . . ?
N12 C100 C101 C104 0(2) . . . . ?
N13 C126 C127 O8 -5(2) . . . . ?
N13 C126 C127 C119 171.0(14) . . . . ?
N14 C67 C68 C69 2(3) . . . . ?
N14 C71 C75 O18 0(2) . . . . ?
N14 C71 C75 C74 -174.9(14) . . . . ?
N15 N16 N18 Co10 162.0(9) . . . . ?
N15 N16 N18 C61 -1.8(15) . . . . ?
N15 N17 C61 N18 -2.0(16) . . . . ?
N15 N17 C61 C62 178.5(14) . . . . ?
N16 N15 N17 Co4 -164.1(8) . . . . ?
N16 N15 N17 C61 0.9(16) . . . . ?
N16 N18 C61 N17 2.3(15) . . . . ?
N16 N18 C61 C62 -178.2(14) . . . . ?
N17 N15 N16 Co9 -172.7(9) . . . . ?
N17 N15 N16 N18 0.5(16) . . . . ?
N19 N20 N22 Co12 167.8(8) . . . . ?
N19 N20 N22 C65 -2.5(14) . . . . ?
N19 N21 C65 N22 -2.7(16) . . . . ?
N19 N21 C65 C66 176.4(13) . . . . ?
N20 N19 N21 Co6 -168.3(7) . . . . ?
N20 N19 N21 C65 1.1(14) . . . . ?
N20 N22 C65 N21 3.2(15) . . . . ?
N20 N22 C65 C66 -175.9(13) . . . . ?
N21 N19 N20 Co11 -173.6(8) . . . . ?
N21 N19 N20 N22 0.9(14) . . . . ?
N26 N27 N29 Co8 -168.3(8) . . . . ?
N26 N27 N29 C63 6.2(15) . . . . ?
N26 N28 C63 N29 10.2(17) . . . . ?
N26 N28 C63 C64 -179.9(12) . . . . ?
N27 N26 N28 Co2 169.6(8) . . . . ?
N27 N26 N28 C63 -5.3(14) . . . . ?
N27 N29 C63 N28 -10.4(17) . . . . ?
N27 N29 C63 C64 -179.5(14) . . . . ?
N28 N26 N27 Co9 -171.9(9) . . . . ?
N28 N26 N27 N29 -0.3(14) . . . . ?
C1 N3 C5 C4 1(2) . . . . ?
C1 N3 C5 C6 -174.0(13) . . . . ?
C1 C2 C3 C4 3(2) . . . . ?
C2 C3 C4 C5 -2(2) . . . . ?
C2 C3 C4 C7 -179.2(14) . . . . ?
C3 C4 C5 N3 0(2) . . . . ?
C3 C4 C5 C6 174.9(14) . . . . ?
C3 C4 C7 C8 -177.3(16) . . . . ?
C4 C5 C6 O9 -176.3(11) . . . . ?
C4 C5 C6 C9 5(2) . . . . ?
C4 C7 C8 C9 -1(2) . . . . ?
C5 N3 C1 C2 0(2) . . . . ?
C5 C4 C7 C8 6(2) . . . . ?
C5 C6 C9 C8 0(2) . . . . ?
C5 C6 C9 C10 -175.6(13) . . . . ?
C6 C9 C10 C11 -123.4(15) . . . . ?
C6 C9 C10 C12 110.6(15) . . . . ?
C7 C4 C5 N3 177.9(13) . . . . ?
C7 C4 C5 C6 -7.7(19) . . . . ?
C7 C8 C9 C6 -3(2) . . . . ?
C7 C8 C9 C10 173.5(14) . . . . ?
C8 C9 C10 C11 60.7(17) . . . . ?
C8 C9 C10 C12 -65.3(16) . . . . ?
C9 C10 C12 C13 -58.4(16) . . . . ?
C9 C10 C12 C17 115.9(16) . . . . ?
C10 C12 C13 O7 -6(2) . . . . ?
C10 C12 C13 C14 170.5(13) . . . . ?
C10 C12 C17 C16 -177.5(13) . . . . ?
C11 C10 C12 C13 176.9(13) . . . . ?
C11 C10 C12 C17 -9(2) . . . . ?
C12 C13 C14 N8 -172.1(14) . . . . ?
C12 C13 C14 C15 8(2) . . . . ?
C13 C12 C17 C16 -3(2) . . . . ?
C13 C14 C15 C16 -6(2) . . . . ?
C13 C14 C15 C18 176.6(12) . . . . ?
C14 N8 C20 C19 5(2) . . . . ?
C14 C15 C16 C17 -1(2) . . . . ?
C14 C15 C18 C19 1(2) . . . . ?
C15 C16 C17 C12 6(2) . . . . ?
C15 C18 C19 C20 4(2) . . . . ?
C16 C15 C18 C19 -176.8(16) . . . . ?
C17 C12 C13 O7 179.5(13) . . . . ?
C17 C12 C13 C14 -4(2) . . . . ?
C18 C15 C16 C17 176.2(14) . . . . ?
C18 C19 C20 N8 -7(2) . . . . ?
C20 N8 C14 C13 -179.6(13) . . . . ?
C20 N8 C14 C15 0(2) . . . . ?
C21 N4 C25 C24 3(2) . . . . ?
C21 N4 C25 C29 -176.6(12) . . . . ?
C21 C22 C23 C24 1(2) . . . . ?
C22 C23 C24 C25 0(2) . . . . ?
C22 C23 C24 C26 -175.7(14) . . . . ?
C23 C24 C25 N4 -1(2) . . . . ?
C23 C24 C25 C29 178.0(13) . . . . ?
C23 C24 C26 C27 175.9(14) . . . . ?
C24 C25 C29 O11 -172.7(12) . . . . ?
C24 C25 C29 C28 8(2) . . . . ?
C24 C26 C27 C28 2(2) . . . . ?
C25 N4 C21 C22 -2(2) . . . . ?
C25 C24 C26 C27 1(2) . . . . ?
C26 C24 C25 N4 174.5(13) . . . . ?
C26 C24 C25 C29 -6(2) . . . . ?
C26 C27 C28 C29 0(2) . . . . ?
C26 C27 C28 C30 179.0(13) . . . . ?
C27 C28 C29 O11 175.8(12) . . . . ?
C27 C28 C29 C25 -5(2) . . . . ?
C27 C28 C30 C31 -6(2) . . . . ?
C27 C28 C30 C110 124.5(14) . . . . ?
C28 C30 C110 C33 -68.3(17) . . . . ?
C28 C30 C110 C40 112.6(16) . . . . ?
C29 C28 C30 C31 173.4(13) . . . . ?
C29 C28 C30 C110 -56.4(18) . . . . ?
C30 C28 C29 O11 -3(2) . . . . ?
C30 C28 C29 C25 175.5(12) . . . . ?
C31 C30 C110 C33 65.5(17) . . . . ?
C31 C30 C110 C40 -113.6(16) . . . . ?
C32 C35 C39 N5 -3(2) . . . . ?
C32 C35 C39 C40 -177.7(13) . . . . ?
C32 C37 C38 N5 4(2) . . . . ?
C33 C34 C35 C32 175.8(14) . . . . ?
C33 C34 C35 C39 -5(2) . . . . ?
C34 C33 C110 C30 177.8(13) . . . . ?
C34 C33 C110 C40 -3(2) . . . . ?
C34 C35 C39 N5 177.2(13) . . . . ?
C34 C35 C39 C40 3(2) . . . . ?
C35 C32 C37 C38 3(2) . . . . ?
C35 C39 C40 O13 -178.3(12) . . . . ?
C35 C39 C40 C110 -1(2) . . . . ?
C37 C32 C35 C34 176.0(14) . . . . ?
C37 C32 C35 C39 -3(2) . . . . ?
C38 N5 C39 C35 11(2) . . . . ?
C38 N5 C39 C40 -174.8(13) . . . . ?
C39 N5 C38 C37 -11(2) . . . . ?
C39 C40 C110 C30 -179.8(13) . . . . ?
C39 C40 C110 C33 1(2) . . . . ?
C41 N6 C45 C44 2(2) . . . . ?
C41 N6 C45 C46 -178.1(14) . . . . ?
C41 C42 C43 C44 -3(2) . . . . ?
C42 C43 C44 C45 6(2) . . . . ?
C42 C43 C44 C49 -175.8(15) . . . . ?
C43 C44 C45 N6 -6(2) . . . . ?
C43 C44 C45 C46 174.8(14) . . . . ?
C43 C44 C49 C48 177.6(16) . . . . ?
C44 C45 C46 O15 -175.4(13) . . . . ?
C44 C45 C46 C47 7(2) . . . . ?
C45 N6 C41 C42 1(2) . . . . ?
C45 C44 C49 C48 -4(2) . . . . ?
C45 C46 C47 C48 -2(2) . . . . ?
C45 C46 C47 C50 173.5(15) . . . . ?
C46 C47 C48 C49 -6(2) . . . . ?
C46 C47 C50 C51 173.0(13) . . . . ?
C46 C47 C50 C52 -63.9(18) . . . . ?
C47 C48 C49 C44 9(3) . . . . ?
C47 C50 C52 C53 -62.6(18) . . . . ?
C47 C50 C52 C57 117.5(16) . . . . ?
C48 C47 C50 C51 -12(2) . . . . ?
C48 C47 C50 C52 111.0(17) . . . . ?
C49 C44 C45 N6 175.7(13) . . . . ?
C49 C44 C45 C46 -4(2) . . . . ?
C50 C47 C48 C49 178.9(15) . . . . ?
C50 C52 C53 C54 177.7(14) . . . . ?
C50 C52 C57 O17 -2(2) . . . . ?
C50 C52 C57 C56 -179.5(13) . . . . ?
C51 C50 C52 C53 61.7(18) . . . . ?
C51 C50 C52 C57 -118.2(16) . . . . ?
C52 C53 C54 C55 1(2) . . . . ?
C53 C52 C57 O17 178.1(12) . . . . ?
C53 C52 C57 C56 1(2) . . . . ?
C53 C54 C55 C56 3(2) . . . . ?
C53 C54 C55 C58 178.3(14) . . . . ?
C54 C55 C56 N7 178.5(12) . . . . ?
C54 C55 C56 C57 -4(2) . . . . ?
C54 C55 C58 C59 179.6(15) . . . . ?
C55 C56 C57 O17 -175.1(12) . . . . ?
C55 C56 C57 C52 3(2) . . . . ?
C55 C58 C59 C60 7(2) . . . . ?
C56 N7 C60 C59 4(2) . . . . ?
C56 C55 C58 C59 -5(2) . . . . ?
C57 C52 C53 C54 -2(2) . . . . ?
C58 C55 C56 N7 2(2) . . . . ?
C58 C55 C56 C57 179.5(13) . . . . ?
C58 C59 C60 N7 -6(2) . . . . ?
C60 N7 C56 C55 -2(2) . . . . ?
C60 N7 C56 C57 -179.3(14) . . . . ?
C67 N14 C71 C70 2(2) . . . . ?
C67 N14 C71 C75 179.4(13) . . . . ?
C67 C68 C69 C70 -5(3) . . . . ?
C68 C69 C70 C71 7(2) . . . . ?
C68 C69 C70 C72 178.9(15) . . . . ?
C69 C70 C71 N14 -5(2) . . . . ?
C69 C70 C71 C75 177.6(15) . . . . ?
C69 C70 C72 C73 178.6(16) . . . . ?
C70 C71 C75 O18 177.1(14) . . . . ?
C70 C71 C75 C74 2(2) . . . . ?
C70 C72 C73 C74 6(3) . . . . ?
C71 N14 C67 C68 0(2) . . . . ?
C71 C70 C72 C73 -9(2) . . . . ?
C72 C70 C71 N14 -178.3(14) . . . . ?
C72 C70 C71 C75 5(2) . . . . ?
C72 C73 C74 C75 1(2) . . . . ?
C72 C73 C74 C76 -179.7(16) . . . . ?
C73 C74 C75 O18 -180.0(13) . . . . ?
C73 C74 C75 C71 -5(2) . . . . ?
C73 C74 C76 C77 -62.1(19) . . . . ?
C73 C74 C76 C79 65.4(19) . . . . ?
C74 C76 C79 C78 70.4(19) . . . . ?
C74 C76 C79 C80 -110.0(17) . . . . ?
C75 C74 C76 C77 117.3(16) . . . . ?
C75 C74 C76 C79 -115.2(16) . . . . ?
C76 C74 C75 O18 1(2) . . . . ?
C76 C74 C75 C71 175.2(14) . . . . ?
C76 C79 C80 C81 177.2(15) . . . . ?
C77 C76 C79 C78 -160.3(14) . . . . ?
C77 C76 C79 C80 19(2) . . . . ?
C78 C79 C80 C81 -3(2) . . . . ?
C79 C78 C83 N11 171.5(13) . . . . ?
C79 C78 C83 C82 -13(2) . . . . ?
C79 C80 C81 C82 -3(2) . . . . ?
C80 C81 C82 C83 1(2) . . . . ?
C80 C81 C82 C86 179.2(15) . . . . ?
C81 C82 C83 N11 -177.9(13) . . . . ?
C81 C82 C83 C78 7(2) . . . . ?
C81 C82 C86 C85 178.5(15) . . . . ?
C83 N11 C84 C85 1(2) . . . . ?
C83 C78 C79 C76 -169.8(14) . . . . ?
C83 C78 C79 C80 11(2) . . . . ?
C83 C82 C86 C85 -3(2) . . . . ?
C84 N11 C83 C78 172.9(14) . . . . ?
C84 N11 C83 C82 -3(2) . . . . ?
C84 C85 C86 C82 2(2) . . . . ?
C86 C82 C83 N11 4(2) . . . . ?
C86 C82 C83 C78 -171.6(15) . . . . ?
C87 N9 C91 C90 -9(2) . . . . ?
C87 N9 C91 C95 177.3(12) . . . . ?
C87 C88 C89 C90 5(2) . . . . ?
C88 C89 C90 C91 -8(2) . . . . ?
C88 C89 C90 C92 175.5(16) . . . . ?
C89 C90 C91 N9 10(2) . . . . ?
C89 C90 C91 C95 -176.2(14) . . . . ?
C89 C90 C92 C93 -178.3(14) . . . . ?
C90 C91 C95 O12 175.9(13) . . . . ?
C90 C91 C95 C94 -4(2) . . . . ?
C90 C92 C93 C94 -8(2) . . . . ?
C91 N9 C87 C88 5(2) . . . . ?
C91 C90 C92 C93 5(2) . . . . ?
C92 C90 C91 N9 -173.4(15) . . . . ?
C92 C90 C91 C95 0(2) . . . . ?
C92 C93 C94 C95 5(2) . . . . ?
C92 C93 C94 C96 -174.8(14) . . . . ?
C93 C94 C95 O12 -178.5(12) . . . . ?
C93 C94 C95 C91 1(2) . . . . ?
C93 C94 C96 C97 5(2) . . . . ?
C93 C94 C96 C98 -121.9(15) . . . . ?
C94 C96 C98 C99 -113.7(16) . . . . ?
C94 C96 C98 C103 66.1(16) . . . . ?
C95 C94 C96 C97 -174.7(14) . . . . ?
C95 C94 C96 C98 58.3(18) . . . . ?
C96 C94 C95 O12 1(2) . . . . ?
C96 C94 C95 C91 -179.2(13) . . . . ?
C96 C98 C99 O14 1(2) . . . . ?
C96 C98 C99 C100 -179.4(13) . . . . ?
C96 C98 C103 C102 -179.4(13) . . . . ?
C97 C96 C98 C99 119.2(15) . . . . ?
C97 C96 C98 C103 -61.0(18) . . . . ?
C98 C99 C100 N12 -179.5(12) . . . . ?
C98 C99 C100 C101 0(2) . . . . ?
C99 C98 C103 C102 0(2) . . . . ?
C99 C100 C101 C102 -1(2) . . . . ?
C99 C100 C101 C104 -178.6(13) . . . . ?
C100 N12 C106 C105 -3(2) . . . . ?
C100 C101 C102 C103 2(2) . . . . ?
C100 C101 C104 C105 -1(2) . . . . ?
C101 C102 C103 C98 -2(2) . . . . ?
C101 C104 C105 C106 -1(2) . . . . ?
C102 C101 C104 C105 -178.3(15) . . . . ?
C103 C98 C99 O14 -178.7(12) . . . . ?
C103 C98 C99 C100 1(2) . . . . ?
C104 C101 C102 C103 179.4(15) . . . . ?
C104 C105 C106 N12 3(2) . . . . ?
C106 N12 C100 C99 -179.1(13) . . . . ?
C106 N12 C100 C101 2(2) . . . . ?
C107 N10 C111 C112 176.2(12) . . . . ?
C107 N10 C111 C116 -5(2) . . . . ?
C107 C108 C109 C116 6(2) . . . . ?
C108 C109 C116 C111 -7(2) . . . . ?
C108 C109 C116 C115 -178.9(15) . . . . ?
C110 C33 C34 C35 5(2) . . . . ?
C111 N10 C107 C108 3(2) . . . . ?
C111 C112 C113 C114 -2(2) . . . . ?
C111 C112 C113 C117 173.5(12) . . . . ?
C112 C111 C116 C109 -174.4(12) . . . . ?
C112 C111 C116 C115 -2(2) . . . . ?
C112 C113 C114 C115 1(2) . . . . ?
C112 C113 C117 C118 123.0(16) . . . . ?
C112 C113 C117 C119 -115.6(15) . . . . ?
C113 C114 C115 C116 0(2) . . . . ?
C113 C117 C119 C120 -116.9(16) . . . . ?
C113 C117 C119 C127 64.9(16) . . . . ?
C114 C113 C117 C118 -61.7(19) . . . . ?
C114 C113 C117 C119 59.8(17) . . . . ?
C114 C115 C116 C109 172.2(13) . . . . ?
C114 C115 C116 C111 1(2) . . . . ?
C116 C111 C112 O10 179.4(13) . . . . ?
C116 C111 C112 C113 3(2) . . . . ?
C117 C113 C114 C115 -174.8(13) . . . . ?
C117 C119 C120 C121 178.7(14) . . . . ?
C117 C119 C127 O8 1(2) . . . . ?
C117 C119 C127 C126 -173.8(13) . . . . ?
C118 C117 C119 C120 4(2) . . . . ?
C118 C117 C119 C127 -174.4(13) . . . . ?
C119 C120 C121 C122 -2(2) . . . . ?
C120 C119 C127 O8 -177.0(13) . . . . ?
C120 C119 C127 C126 8(2) . . . . ?
C120 C121 C122 C123 -178.5(15) . . . . ?
C120 C121 C122 C126 3(2) . . . . ?
C121 C122 C123 C124 178.3(16) . . . . ?
C121 C122 C126 N13 -176.4(14) . . . . ?
C121 C122 C126 C127 2(2) . . . . ?
C122 C123 C124 C125 -2(3) . . . . ?
C122 C126 C127 O8 176.9(13) . . . . ?
C122 C126 C127 C119 -7(2) . . . . ?
C123 C122 C126 N13 5(2) . . . . ?
C123 C122 C126 C127 -176.9(13) . . . . ?
C123 C124 C125 N13 5(3) . . . . ?
C125 N13 C126 C122 -2(2) . . . . ?
C125 N13 C126 C127 179.9(13) . . . . ?
C126 N13 C125 C124 -4(2) . . . . ?
C126 C122 C123 C124 -3(2) . . . . ?
C127 C119 C120 C121 -3(2) . . . . ?

loop_
_smtbx_masks_void_nr
_smtbx_masks_void_average_x
_smtbx_masks_void_average_y
_smtbx_masks_void_average_z
_smtbx_masks_void_volume
_smtbx_masks_void_count_electrons
_smtbx_masks_void_content
1 -0.939 -0.727 -0.665 2174.4 199.5 '8 C2H5OH'
2 0.435 0.352 0.001 17.5 2.1 ?
3 0.565 0.648 0.999 17.5 2.1 ?
